data_4123852
loop_
_publ_author_name
'Nakatsuka, Hiroshi'
'Yamamura, Tomoya'
'Shuto, Yoshihiro'
'Tanaka, Shinji'
'Yoshimura, Masahiro'
'Kitamura, Masato'

_publ_section_title
;
 Mechanism of Asymmetric Hydrogenation of Aromatic Ketones Catalyzed by a
 Combined System of Ru(\p-CH2C(CH3)CH2)2(cod) and the Chiral
 sp(2)N/sp(3)NH Hybrid Linear N4 Ligand Ph-BINAN-H-Py.
;
_journal_issue 25
_journal_name_full 'Journal of the American Chemical Society'
_journal_page_first 8138
_journal_page_last 8149
_journal_paper_doi 10.1021/jacs.5b02350
_journal_volume 137
_journal_year 2015
_chemical_formula_moiety 'C50 H44 Cu F6 N4 O7 S2 '
_chemical_formula_sum 'C50 H44 Cu F6 N4 O7 S2'
_chemical_formula_weight 1054.58
_space_group_IT_number 4
_symmetry_cell_setting monoclinic
_symmetry_Int_Tables_number 4
_symmetry_space_group_name_Hall 'P 2yb'
_symmetry_space_group_name_H-M 'P 1 21 1'
_cell_angle_alpha 90.0000
_cell_angle_beta 92.645(2)
_cell_angle_gamma 90.0000
_cell_formula_units_Z 4
_cell_length_a 14.662(2)
_cell_length_b 19.556(3)
_cell_length_c 16.740(3)
_cell_measurement_reflns_used 9944
_cell_measurement_temperature 173.1
_cell_measurement_theta_max 27.5
_cell_measurement_theta_min 3.0
_cell_volume 4794.7(13)
_computing_cell_refinement CrystalClear
_computing_data_collection CrystalClear
_computing_data_reduction CrystalStructure
_computing_publication_material 'CrystalStructure 3.8.0'
_computing_structure_refinement CRYSTALS
_computing_structure_solution SIR92
_diffrn_detector_area_resol_mean 7.31
_diffrn_measured_fraction_theta_full 0.994
_diffrn_measured_fraction_theta_max 0.994
_diffrn_measurement_device_type 'Rigaku Saturn'
_diffrn_measurement_method \w
_diffrn_radiation_type 'Mo K\a'
_diffrn_radiation_wavelength 0.71070
_diffrn_reflns_av_R_equivalents 0.093
_diffrn_reflns_limit_h_max 19
_diffrn_reflns_limit_h_min -19
_diffrn_reflns_limit_k_max 17
_diffrn_reflns_limit_k_min -25
_diffrn_reflns_limit_l_max 21
_diffrn_reflns_limit_l_min -18
_diffrn_reflns_number 39129
_diffrn_reflns_theta_full 27.46
_diffrn_reflns_theta_max 27.46
_exptl_absorpt_coefficient_mu 0.622
_exptl_absorpt_correction_T_max 0.988
_exptl_absorpt_correction_T_min 0.900
_exptl_absorpt_correction_type multi-scan
_exptl_absorpt_process_details 'Jacobson, R. (1998) Private communication'
_exptl_crystal_colour green
_exptl_crystal_density_diffrn 1.461
_exptl_crystal_density_method 'not measured'
_exptl_crystal_description prism
_exptl_crystal_F_000 2172.00
_exptl_crystal_size_max 0.02
_exptl_crystal_size_mid 0.02
_exptl_crystal_size_min 0.02
_refine_diff_density_max 3.03
_refine_diff_density_min -2.06
_refine_ls_extinction_coef 29(12)
_refine_ls_extinction_method 'Larson (1970) Crystallographic Computing eq. 22'
_refine_ls_goodness_of_fit_ref 1.353
_refine_ls_hydrogen_treatment refall
_refine_ls_number_parameters 1350
_refine_ls_number_reflns 25190
_refine_ls_R_factor_gt 0.0832
_refine_ls_shift/su_max 0.8802
_refine_ls_structure_factor_coef F
_refine_ls_weighting_details 'w = 1/\s^2^(Fo)'
_refine_ls_weighting_scheme sigma
_refine_ls_wR_factor_ref 0.0663
_reflns_number_gt 24776
_reflns_number_total 18188
_reflns_threshold_expression F^2^>2.0\s(F^2^)
_cod_data_source_file ja5b02350_si_006.cif
_cod_data_source_block Cu(OTf)2(Ph-BINAN-H-Py)
_cod_depositor_comments 'Adding full bibliography for 4123851--4123855.cif.'
_cod_original_cell_volume 4794.8(12)
_cod_original_formula_sum 'C50 H44 Cu F6 N4 O7 S2 '
_cod_database_code 4123852

loop_
_symmetry_equiv_pos_site_id
_symmetry_equiv_pos_as_xyz
1 +X,+Y,+Z
2 -X,1/2+Y,-Z

loop_
_atom_site_label
_atom_site_type_symbol
_atom_site_fract_x
_atom_site_fract_y
_atom_site_fract_z
_atom_site_U_iso_or_equiv
_atom_site_adp_type
_atom_site_occupancy
_atom_site_symmetry_multiplicity
_atom_site_calc_flag
_atom_site_refinement_flags
Cu(2) Cu 0.65691(6) 0.22046(6) 0.04819(5) 0.0267(2) Uani 1.00 1 d .
Cu(3) Cu 0.18630(6) 0.45564(5) 0.47932(5) 0.0267(2) Uani 1.00 1 d .
S(1) S 0.45399(14) 0.16701(11) 0.00606(11) 0.0336(5) Uani 1.00 1 d .
S(2) S 0.84120(19) 0.06979(13) 0.06368(14) 0.0609(8) Uani 1.00 1 d .
S(3) S 0.28019(14) 0.59977(11) 0.46766(11) 0.0337(5) Uani 1.00 1 d .
S(4) S -0.05479(13) 0.48969(10) 0.53007(12) 0.0340(5) Uani 1.00 1 d .
F(1) F 0.3245(3) 0.0928(2) 0.0602(2) 0.0642(17) Uani 1.00 1 d .
F(2) F 0.4433(3) 0.0361(2) 0.0274(3) 0.0684(19) Uani 1.00 1 d .
F(3) F 0.4445(3) 0.0930(2) 0.1355(2) 0.0741(19) Uani 1.00 1 d .
F(4) F 0.7229(5) 0.0060(3) -0.0178(4) 0.113(2) Uani 1.00 1 d .
F(5) F 0.8653(7) -0.0139(3) -0.0500(3) 0.177(3) Uani 1.00 1 d .
F(6) F 0.7960(5) 0.0798(3) -0.0859(2) 0.113(2) Uani 1.00 1 d .
F(7) F -0.0314(3) 0.6218(2) 0.5202(2) 0.0599(17) Uani 1.00 1 d .
F(9) F 0.1731(4) 0.6670(2) 0.3675(3) 0.078(2) Uani 1.00 1 d .
F(16) F -0.0226(3) 0.5687(2) 0.4065(2) 0.0576(16) Uani 1.00 1 d .
F(19) F 0.1834(4) 0.7109(2) 0.4862(3) 0.081(2) Uani 1.00 1 d .
F(20) F 0.2951(3) 0.7216(2) 0.4068(2) 0.0712(17) Uani 1.00 1 d .
F(21) F -0.1526(3) 0.5851(2) 0.4570(2) 0.0530(15) Uani 1.00 1 d .
O(1) O 0.4163(3) 0.1560(2) -0.0740(3) 0.0515(19) Uani 1.00 1 d .
O(2) O 0.4235(3) 0.2252(2) 0.0490(2) 0.0426(16) Uani 1.00 1 d .
O(3) O 0.5547(3) 0.1562(2) 0.0133(2) 0.0326(14) Uani 1.00 1 d .
O(4) O 0.7684(3) 0.1151(2) 0.0817(3) 0.0496(18) Uani 1.00 1 d .
O(5) O 0.9302(4) 0.1066(3) 0.0381(3) 0.074(2) Uani 1.00 1 d .
O(6) O 0.8562(4) 0.0124(2) 0.1158(3) 0.057(2) Uani 1.00 1 d .
O(7) O 0.1971(3) 0.5593(2) 0.4771(2) 0.0324(14) Uani 1.00 1 d .
O(8) O 0.3265(3) 0.6181(2) 0.5427(2) 0.0517(19) Uani 1.00 1 d .
O(9) O 0.3354(3) 0.5766(2) 0.4045(2) 0.0479(18) Uani 1.00 1 d .
O(10) O -0.0888(3) 0.4401(2) 0.4729(3) 0.0437(17) Uani 1.00 1 d .
O(11) O -0.1084(3) 0.5014(2) 0.5986(2) 0.0402(16) Uani 1.00 1 d .
O(12) O 0.0431(3) 0.4836(2) 0.5482(2) 0.0395(16) Uani 1.00 1 d .
O(13) O -0.3896(4) 0.4594(4) 0.5529(5) 0.120(3) Uani 1.00 1 d .
O(14) O 1.0683(4) 0.2319(3) -0.0666(4) 0.081(2) Uani 1.00 1 d .
N(1) N 0.1298(3) 0.3588(2) 0.4926(3) 0.0245(17) Uani 1.00 1 d .
N(2) N 0.2574(3) 0.4544(3) 0.5825(2) 0.0229(15) Uani 1.00 1 d .
N(4) N 0.1273(3) 0.4490(3) 0.3707(3) 0.0247(16) Uani 1.00 1 d .
N(5) N 0.7856(3) 0.2595(2) 0.0807(3) 0.0232(16) Uani 1.00 1 d .
N(6) N 0.6201(3) 0.2199(3) 0.1599(2) 0.0235(15) Uani 1.00 1 d .
N(7) N 0.7023(3) 0.2239(3) -0.0602(2) 0.0257(16) Uani 1.00 1 d .
N(8) N 0.5805(3) 0.3223(2) 0.0530(3) 0.0272(17) Uani 1.00 1 d .
N(9) N 0.3266(3) 0.4222(2) 0.4375(3) 0.0256(17) Uani 1.00 1 d .
C(1) C 0.8663(6) 0.4883(4) -0.1519(5) 0.049(2) Uani 1.00 1 d .
C(2) C 0.7801(6) 0.4680(3) -0.1716(4) 0.046(2) Uani 1.00 1 d .
C(3) C 0.7278(5) 0.4351(3) -0.1128(4) 0.031(2) Uani 1.00 1 d .
C(4) C 0.7652(5) 0.4261(3) -0.0337(4) 0.032(2) Uani 1.00 1 d .
C(5) C 0.8574(5) 0.4508(4) -0.0166(4) 0.036(2) Uani 1.00 1 d .
C(6) C 0.9050(5) 0.4822(3) -0.0762(5) 0.050(2) Uani 1.00 1 d .
C(7) C 0.6384(4) 0.4125(3) -0.1300(3) 0.030(2) Uani 1.00 1 d .
C(8) C 0.5882(5) 0.3811(3) -0.0745(4) 0.030(2) Uani 1.00 1 d .
C(9) C 0.6285(4) 0.3676(3) 0.0031(3) 0.025(2) Uani 1.00 1 d .
C(10) C 0.7169(4) 0.3906(3) 0.0254(4) 0.026(2) Uani 1.00 1 d .
C(11) C 0.4915(5) 0.3613(3) -0.0940(4) 0.031(2) Uani 1.00 1 d .
C(12) C 0.4672(6) 0.3204(4) -0.1578(4) 0.050(2) Uani 1.00 1 d .
C(13) C 0.3763(7) 0.3029(4) -0.1755(5) 0.066(3) Uani 1.00 1 d .
C(14) C 0.3099(7) 0.3255(4) -0.1275(6) 0.064(3) Uani 1.00 1 d .
C(15) C 0.3307(6) 0.3670(4) -0.0663(5) 0.058(3) Uani 1.00 1 d .
C(16) C 0.4224(5) 0.3854(4) -0.0487(5) 0.043(2) Uani 1.00 1 d .
C(17) C 0.5646(4) 0.3371(3) 0.1389(3) 0.030(2) Uani 1.00 1 d .
C(18) C 0.5822(4) 0.2752(3) 0.1919(3) 0.026(2) Uani 1.00 1 d .
C(19) C 0.5605(5) 0.2768(4) 0.2709(4) 0.036(2) Uani 1.00 1 d .
C(20) C 0.5735(5) 0.2188(4) 0.3174(4) 0.042(2) Uani 1.00 1 d .
C(21) C 0.6101(5) 0.1624(4) 0.2852(4) 0.039(2) Uani 1.00 1 d .
C(22) C 0.6337(5) 0.1635(4) 0.2055(4) 0.034(2) Uani 1.00 1 d .
C(23) C 0.4160(5) 0.0936(4) 0.0585(5) 0.044(2) Uani 1.00 1 d .
C(24) C 0.6522(5) 0.2047(3) -0.1265(4) 0.030(2) Uani 1.00 1 d .
C(25) C 0.6884(6) 0.2138(4) -0.2017(4) 0.059(3) Uani 1.00 1 d .
C(26) C 0.7733(6) 0.2421(4) -0.2079(5) 0.067(3) Uani 1.00 1 d .
C(27) C 0.8238(6) 0.2597(4) -0.1393(5) 0.053(3) Uani 1.00 1 d .
C(28) C 0.7872(5) 0.2480(3) -0.0677(4) 0.033(2) Uani 1.00 1 d .
C(29) C 0.8024(10) 0.0339(6) -0.0232(8) 0.092(5) Uani 1.00 1 d .
C(30) C 0.8417(5) 0.2644(3) 0.0082(3) 0.031(2) Uani 1.00 1 d .
C(31) C 0.7904(4) 0.3185(3) 0.1331(4) 0.027(2) Uani 1.00 1 d .
C(32) C 0.7579(4) 0.3807(4) 0.1082(4) 0.033(2) Uani 1.00 1 d .
C(33) C 0.7624(4) 0.4387(3) 0.1604(4) 0.030(2) Uani 1.00 1 d .
C(34) C 0.7969(4) 0.4289(3) 0.2399(4) 0.032(2) Uani 1.00 1 d .
C(35) C 0.8263(5) 0.3623(3) 0.2640(4) 0.033(2) Uani 1.00 1 d .
C(36) C 0.8279(4) 0.3088(3) 0.2136(4) 0.030(2) Uani 1.00 1 d .
C(37) C 0.7325(5) 0.5051(3) 0.1369(4) 0.036(2) Uani 1.00 1 d .
C(38) C 0.7385(5) 0.5591(3) 0.1894(4) 0.038(2) Uani 1.00 1 d .
C(39) C 0.3599(5) 0.4572(4) 0.7255(4) 0.040(2) Uani 1.00 1 d .
C(40) C 0.2785(4) 0.2639(3) 0.2630(4) 0.027(2) Uani 1.00 1 d .
C(41) C 0.7769(5) 0.5494(4) 0.2665(4) 0.043(2) Uani 1.00 1 d .
C(42) C 0.3164(4) 0.3669(3) 0.3815(3) 0.0185(18) Uani 1.00 1 d .
C(43) C 0.2638(4) 0.2868(3) 0.4896(4) 0.025(2) Uani 1.00 1 d .
C(44) C 0.2816(4) 0.3031(3) 0.4033(3) 0.0245(19) Uani 1.00 1 d .
C(45) C 0.9379(5) 0.2120(3) 0.1999(4) 0.035(2) Uani 1.00 1 d .
C(46) C 0.8036(4) 0.4845(4) 0.2920(4) 0.040(2) Uani 1.00 1 d .
C(47) C 0.9760(5) 0.1519(4) 0.2265(4) 0.046(2) Uani 1.00 1 d .
C(48) C 0.3189(4) 0.3273(3) 0.2450(4) 0.031(2) Uani 1.00 1 d .
C(49) C 0.8676(4) 0.2422(3) 0.2404(4) 0.031(2) Uani 1.00 1 d .
C(50) C 0.9479(5) 0.1216(4) 0.2965(4) 0.045(2) Uani 1.00 1 d .
C(51) C 0.2233(4) 0.1875(3) 0.3625(4) 0.031(2) Uani 1.00 1 d .
C(52) C 0.3288(5) 0.2415(3) 0.5295(3) 0.026(2) Uani 1.00 1 d .
C(53) C 0.0561(5) 0.3748(3) 0.2749(4) 0.038(2) Uani 1.00 1 d .
C(54) C 0.8793(5) 0.1505(4) 0.3382(4) 0.040(2) Uani 1.00 1 d .
C(55) C 0.8401(5) 0.2119(4) 0.3093(4) 0.039(2) Uani 1.00 1 d .
C(56) C 0.3990(5) 0.4350(3) 0.6569(4) 0.034(2) Uani 1.00 1 d .
C(57) C 1.0327(9) 0.1581(6) -0.1749(10) 0.172(7) Uani 1.00 1 d .
C(58) C 0.3633(4) 0.4743(3) 0.2051(4) 0.033(2) Uani 1.00 1 d .
C(59) C 0.4749(4) 0.4565(3) 0.3117(4) 0.032(2) Uani 1.00 1 d .
C(60) C 0.1335(4) 0.4968(3) 0.3146(4) 0.034(2) Uani 1.00 1 d .
C(61) C 1.0914(10) 0.1670(7) -0.1000(10) 0.160(7) Uani 1.00 1 d .
C(62) C 1.1187(8) 0.2442(6) 0.0067(7) 0.103(5) Uani 1.00 1 d .
C(63) C 1.1006(6) 0.3155(6) 0.0313(6) 0.105(5) Uani 1.00 1 d .
C(64) C 0.3397(4) 0.3775(3) 0.2998(4) 0.0229(19) Uani 1.00 1 d .
C(65) C 0.2620(4) 0.2127(3) 0.2060(3) 0.031(2) Uani 1.00 1 d .
C(66) C 0.0759(4) 0.3383(3) 0.4177(4) 0.030(2) Uani 1.00 1 d .
C(67) C 0.2261(5) 0.1531(3) 0.2258(4) 0.040(2) Uani 1.00 1 d .
C(68) C 0.4606(5) 0.1599(4) 0.6148(4) 0.041(2) Uani 1.00 1 d .
C(69) C 0.2044(4) 0.1394(3) 0.3042(4) 0.030(2) Uani 1.00 1 d .
C(70) C 0.2627(4) 0.2511(3) 0.3453(4) 0.028(2) Uani 1.00 1 d .
C(71) C 0.4099(4) 0.2210(3) 0.4944(4) 0.031(2) Uani 1.00 1 d .
C(72) C 0.1728(5) 0.2860(3) 0.6077(4) 0.028(2) Uani 1.00 1 d .
C(73) C 0.4734(5) 0.1818(3) 0.5362(4) 0.039(2) Uani 1.00 1 d .
C(74) C 0.3830(5) 0.1798(3) 0.6498(4) 0.037(2) Uani 1.00 1 d .
C(75) C 0.3147(4) 0.2219(3) 0.6099(4) 0.0282(19) Uani 1.00 1 d .
C(76) C 0.2350(5) 0.2447(3) 0.6458(3) 0.031(2) Uani 1.00 1 d .
C(77) C 0.3911(5) 0.4386(3) 0.2738(4) 0.027(2) Uani 1.00 1 d .
C(78) C 0.4190(6) 0.5243(4) 0.1738(4) 0.046(2) Uani 1.00 1 d .
C(79) C 0.3441(4) 0.4346(3) 0.5860(4) 0.030(2) Uani 1.00 1 d .
C(80) C 0.5017(5) 0.5399(3) 0.2112(4) 0.043(2) Uani 1.00 1 d .
C(81) C 0.5290(5) 0.5067(3) 0.2798(4) 0.037(2) Uani 1.00 1 d .
C(82) C 0.0887(4) 0.3877(3) 0.3520(4) 0.028(2) Uani 1.00 1 d .
C(83) C 0.3878(4) 0.4138(3) 0.5087(3) 0.0247(19) Uani 1.00 1 d .
C(84) C 0.0917(5) 0.3088(3) 0.6482(4) 0.028(2) Uani 1.00 1 d .
C(85) C 0.0044(5) 0.2968(3) 0.6132(4) 0.035(2) Uani 1.00 1 d .
C(86) C 0.2211(4) 0.4766(3) 0.6502(4) 0.033(2) Uani 1.00 1 d .
C(87) C -0.0721(5) 0.3245(3) 0.6487(4) 0.042(2) Uani 1.00 1 d .
C(88) C -0.0634(6) 0.3608(4) 0.7196(5) 0.054(3) Uani 1.00 1 d .
C(89) C 0.0206(6) 0.3700(4) 0.7546(4) 0.048(2) Uani 1.00 1 d .
C(90) C 0.2695(5) 0.4783(3) 0.7232(4) 0.040(2) Uani 1.00 1 d .
C(91) C 0.0979(6) 0.3438(3) 0.7187(4) 0.041(2) Uani 1.00 1 d .
C(92) C 0.0621(5) 0.4250(4) 0.2172(4) 0.053(2) Uani 1.00 1 d .
C(95) C -0.0640(5) 0.5697(3) 0.4771(4) 0.036(2) Uani 1.00 1 d .
C(99) C 0.1895(4) 0.3081(3) 0.5283(3) 0.026(2) Uani 1.00 1 d .
C(102) C 0.2303(6) 0.6810(4) 0.4312(5) 0.047(2) Uani 1.00 1 d .
C(104) C 0.0998(5) 0.4861(4) 0.2362(4) 0.047(2) Uani 1.00 1 d .
C(130) C -0.4240(7) 0.5560(5) 0.6280(7) 0.111(5) Uani 1.00 1 d .
C(135) C -0.3515(8) 0.3619(7) 0.4790(7) 0.132(6) Uani 1.00 1 d .
C(136) C -0.3574(8) 0.5226(5) 0.5749(9) 0.127(6) Uani 1.00 1 d .
C(139) C -0.3259(9) 0.4269(7) 0.5063(11) 0.201(8) Uani 1.00 1 d .
H(1) H 0.9590 0.2336 0.1535 0.042 Uiso 1.00 1 c R
H(2) H 1.0220 0.1306 0.1971 0.055 Uiso 1.00 1 c R
H(3) H 0.9752 0.0804 0.3156 0.054 Uiso 1.00 1 c R
H(4) H 0.8601 0.1308 0.3865 0.048 Uiso 1.00 1 c R
H(5) H 0.7927 0.2328 0.3375 0.047 Uiso 1.00 1 c R
H(6) H 0.9018 0.5080 -0.1921 0.060 Uiso 1.00 1 c R
H(7) H 0.7545 0.4758 -0.2240 0.055 Uiso 1.00 1 c R
H(8) H 0.8842 0.4454 0.0358 0.044 Uiso 1.00 1 c R
H(9) H 0.9651 0.4989 -0.0649 0.061 Uiso 1.00 1 c R
H(10) H 0.6119 0.4192 -0.1823 0.036 Uiso 1.00 1 c R
H(11) H 0.5135 0.3037 -0.1906 0.059 Uiso 1.00 1 c R
H(12) H 0.3601 0.2746 -0.2200 0.077 Uiso 1.00 1 c R
H(13) H 0.2483 0.3115 -0.1377 0.076 Uiso 1.00 1 c R
H(14) H 0.2838 0.3849 -0.0349 0.069 Uiso 1.00 1 c R
H(15) H 0.4376 0.4145 -0.0047 0.051 Uiso 1.00 1 c R
H(16) H 0.5349 0.3169 0.2928 0.044 Uiso 1.00 1 c R
H(17) H 0.5579 0.2188 0.3719 0.051 Uiso 1.00 1 c R
H(18) H 0.6189 0.1221 0.3162 0.047 Uiso 1.00 1 c R
H(19) H 0.6609 0.1244 0.1829 0.041 Uiso 1.00 1 c R
H(20) H 0.5938 0.1844 -0.1218 0.036 Uiso 1.00 1 c R
H(21) H 0.6535 0.2009 -0.2485 0.070 Uiso 1.00 1 c R
H(22) H 0.7971 0.2485 -0.2592 0.081 Uiso 1.00 1 c R
H(23) H 0.8818 0.2808 -0.1426 0.064 Uiso 1.00 1 c R
H(24) H 0.8439 0.3547 0.3186 0.040 Uiso 1.00 1 c R
H(25) H 0.7088 0.5119 0.0838 0.043 Uiso 1.00 1 c R
H(26) H 0.7173 0.6030 0.1727 0.045 Uiso 1.00 1 c R
H(27) H 0.3948 0.4583 0.7747 0.048 Uiso 1.00 1 c R
H(28) H 0.7816 0.5870 0.3024 0.051 Uiso 1.00 1 c R
H(29) H 0.8287 0.4778 0.3448 0.048 Uiso 1.00 1 c R
H(30) H 0.3331 0.3357 0.1911 0.038 Uiso 1.00 1 c R
H(31) H 0.2094 0.1775 0.4161 0.037 Uiso 1.00 1 c R
H(32) H 0.0297 0.3316 0.2621 0.046 Uiso 1.00 1 c R
H(33) H 0.4607 0.4202 0.6571 0.041 Uiso 1.00 1 c R
H(34) H 0.3063 0.4636 0.1789 0.039 Uiso 1.00 1 c R
H(35) H 0.4932 0.4343 0.3603 0.039 Uiso 1.00 1 c R
H(36) H 0.1616 0.5392 0.3283 0.041 Uiso 1.00 1 c R
H(37) H 0.2777 0.2201 0.1523 0.037 Uiso 1.00 1 c R
H(38) H 0.2139 0.1192 0.1861 0.048 Uiso 1.00 1 c R
H(39) H 0.5048 0.1324 0.6430 0.049 Uiso 1.00 1 c R
H(40) H 0.1767 0.0971 0.3167 0.036 Uiso 1.00 1 c R
H(41) H 0.4203 0.2346 0.4411 0.037 Uiso 1.00 1 c R
H(42) H 0.5272 0.1686 0.5107 0.048 Uiso 1.00 1 c R
H(43) H 0.3735 0.1662 0.7033 0.045 Uiso 1.00 1 c R
H(44) H 0.2244 0.2304 0.6989 0.037 Uiso 1.00 1 c R
H(45) H 0.3991 0.5480 0.1266 0.055 Uiso 1.00 1 c R
H(46) H 0.5393 0.5741 0.1893 0.052 Uiso 1.00 1 c R
H(47) H 0.5862 0.5177 0.3054 0.044 Uiso 1.00 1 c R
H(48) H -0.0017 0.2695 0.5663 0.042 Uiso 1.00 1 c R
H(49) H 0.1592 0.4910 0.6475 0.040 Uiso 1.00 1 c R
H(50) H -0.1308 0.3196 0.6228 0.051 Uiso 1.00 1 c R
H(51) H -0.1159 0.3780 0.7441 0.066 Uiso 1.00 1 c R
H(52) H 0.0271 0.3950 0.8032 0.058 Uiso 1.00 1 c R
H(53) H 0.2415 0.4941 0.7699 0.048 Uiso 1.00 1 c R
H(54) H 0.1566 0.3502 0.7439 0.050 Uiso 1.00 1 c R
H(55) H 0.0393 0.4165 0.1641 0.063 Uiso 1.00 1 c R
H(56) H 0.1038 0.5213 0.1974 0.056 Uiso 1.00 1 c R
H(57) H 0.6042 0.3732 0.1561 0.036 Uiso 1.00 1 c R
H(58) H 0.5030 0.3509 0.1435 0.036 Uiso 1.00 1 c R
H(59) H 0.8642 0.3098 0.0048 0.038 Uiso 1.00 1 c R
H(60) H 0.8915 0.2334 0.0135 0.038 Uiso 1.00 1 c R
H(61) H 1.1545 0.1650 -0.1101 0.193 Uiso 1.00 1 c R
H(62) H 1.0764 0.1308 -0.0651 0.193 Uiso 1.00 1 c R
H(63) H 1.0990 0.2145 0.0474 0.124 Uiso 1.00 1 c R
H(64) H 1.1822 0.2377 0.0003 0.124 Uiso 1.00 1 c R
H(65) H 0.0971 0.2947 0.4018 0.037 Uiso 1.00 1 c R
H(66) H 0.0128 0.3356 0.4278 0.037 Uiso 1.00 1 c R
H(67) H 0.4025 0.3666 0.5124 0.030 Uiso 1.00 1 c R
H(68) H 0.4421 0.4396 0.5031 0.030 Uiso 1.00 1 c R
H(69) H -0.2982 0.5198 0.6004 0.153 Uiso 1.00 1 c R
H(70) H -0.3549 0.5500 0.5282 0.153 Uiso 1.00 1 c R
H(71) H -0.3232 0.4533 0.4588 0.242 Uiso 1.00 1 c R
H(72) H -0.2671 0.4252 0.5325 0.242 Uiso 1.00 1 c R
H(73) H 0.9756 0.1375 -0.1651 0.209 Uiso 1.00 1 c R
H(74) H 1.0636 0.1315 -0.2126 0.209 Uiso 1.00 1 c R
H(75) H 1.0229 0.2029 -0.1954 0.209 Uiso 1.00 1 c R
H(76) H 1.1442 0.3444 0.0081 0.127 Uiso 1.00 1 c R
H(77) H 1.1031 0.3219 0.0877 0.127 Uiso 1.00 1 c R
H(78) H 1.0412 0.3267 0.0101 0.127 Uiso 1.00 1 c R
H(79) H -0.4707 0.5797 0.5981 0.134 Uiso 1.00 1 c R
H(80) H -0.3930 0.5868 0.6637 0.134 Uiso 1.00 1 c R
H(81) H -0.4503 0.5202 0.6576 0.134 Uiso 1.00 1 c R
H(82) H -0.3248 0.3305 0.5166 0.158 Uiso 1.00 1 c R
H(83) H -0.3307 0.3520 0.4273 0.157 Uiso 1.00 1 c R
H(84) H -0.4161 0.3577 0.4783 0.157 Uiso 1.00 1 c R
H(85) H 0.8139 0.2241 0.1119 0.028 Uiso 1.00 1 c R
H(86) H 0.5222 0.3150 0.0273 0.032 Uiso 1.00 1 c R
H(87) H 0.3503 0.4595 0.4087 0.031 Uiso 1.00 1 c R
H(88) H 0.0845 0.3651 0.5307 0.030 Uiso 1.00 1 c R

loop_
_atom_site_aniso_label
_atom_site_aniso_U_11
_atom_site_aniso_U_22
_atom_site_aniso_U_33
_atom_site_aniso_U_12
_atom_site_aniso_U_13
_atom_site_aniso_U_23
Cu(2) 0.0273(5) 0.0285(5) 0.0246(4) -0.0039(4) 0.0049(3) -0.0007(4)
Cu(3) 0.0266(5) 0.0252(5) 0.0280(4) -0.0003(4) -0.0004(3) -0.0036(4)
S(1) 0.0356(12) 0.0305(11) 0.0353(11) -0.0093(9) 0.0100(9) -0.0031(9)
S(2) 0.0760(19) 0.0571(17) 0.0515(15) 0.0282(14) 0.0242(13) 0.0111(13)
S(3) 0.0388(12) 0.0293(11) 0.0330(11) -0.0047(9) 0.0002(9) -0.0007(9)
S(4) 0.0221(10) 0.0385(12) 0.0414(11) 0.0066(9) 0.0005(8) -0.0087(9)
F(1) 0.053(3) 0.054(3) 0.088(3) -0.025(2) 0.026(2) -0.009(2)
F(2) 0.072(4) 0.027(2) 0.108(4) -0.006(2) 0.022(3) -0.001(2)
F(3) 0.086(4) 0.081(4) 0.056(3) -0.024(3) 0.009(3) 0.030(2)
F(4) 0.142(7) 0.080(4) 0.113(5) -0.035(5) -0.043(5) 0.008(4)
F(5) 0.365(13) 0.120(6) 0.047(3) 0.158(7) 0.012(5) -0.009(3)
F(6) 0.210(8) 0.093(4) 0.037(3) 0.075(5) -0.002(3) -0.000(3)
F(7) 0.075(4) 0.030(2) 0.073(3) -0.001(2) -0.012(3) -0.011(2)
F(9) 0.096(4) 0.062(3) 0.075(3) -0.003(3) -0.029(3) 0.019(3)
F(16) 0.056(3) 0.070(3) 0.048(2) 0.006(2) 0.007(2) 0.009(2)
F(19) 0.113(4) 0.046(3) 0.088(3) 0.024(3) 0.037(3) -0.008(3)
F(20) 0.101(4) 0.043(3) 0.071(3) -0.023(3) 0.023(3) 0.012(2)
F(21) 0.039(2) 0.052(3) 0.066(3) 0.025(2) -0.012(2) -0.015(2)
O(1) 0.059(4) 0.059(4) 0.036(3) -0.009(3) -0.009(2) -0.004(2)
O(2) 0.037(3) 0.032(3) 0.059(3) -0.006(2) 0.013(2) -0.012(2)
O(3) 0.029(2) 0.028(2) 0.041(3) -0.006(2) 0.007(2) -0.008(2)
O(4) 0.052(3) 0.029(3) 0.069(3) 0.014(2) 0.018(3) -0.000(2)
O(5) 0.065(4) 0.067(4) 0.092(4) -0.003(3) 0.013(3) 0.026(4)
O(6) 0.079(4) 0.039(3) 0.057(3) 0.017(3) 0.025(3) 0.017(3)
O(7) 0.026(2) 0.029(2) 0.042(2) 0.003(2) 0.002(2) -0.005(2)
O(8) 0.052(4) 0.065(4) 0.037(3) -0.021(3) -0.012(2) 0.002(2)
O(9) 0.051(3) 0.041(3) 0.054(3) -0.014(2) 0.031(2) -0.012(2)
O(10) 0.047(3) 0.036(3) 0.048(3) 0.001(2) -0.007(2) -0.013(2)
O(11) 0.027(3) 0.049(3) 0.045(3) 0.007(2) 0.013(2) -0.007(2)
O(12) 0.026(2) 0.052(3) 0.041(3) 0.011(2) 0.006(2) -0.012(2)
O(13) 0.041(4) 0.079(5) 0.241(10) -0.012(4) 0.023(5) -0.065(6)
O(14) 0.078(5) 0.069(5) 0.096(5) 0.012(4) 0.019(4) -0.015(4)
N(1) 0.023(3) 0.026(3) 0.026(3) 0.004(2) 0.011(2) 0.001(2)
N(2) 0.026(3) 0.030(3) 0.012(2) -0.001(3) -0.001(2) 0.003(2)
N(4) 0.011(2) 0.036(3) 0.027(3) 0.001(2) -0.003(2) -0.007(3)
N(5) 0.023(3) 0.021(3) 0.026(3) 0.004(2) -0.004(2) 0.004(2)
N(6) 0.025(3) 0.020(3) 0.026(2) -0.005(2) 0.001(2) -0.002(2)
N(7) 0.024(3) 0.027(3) 0.027(3) -0.001(2) 0.014(2) -0.000(2)
N(8) 0.022(3) 0.022(3) 0.037(3) -0.001(2) -0.007(2) 0.008(2)
N(9) 0.032(3) 0.020(3) 0.024(3) 0.000(2) -0.001(2) 0.005(2)
C(1) 0.058(6) 0.033(5) 0.060(6) 0.011(4) 0.031(4) 0.010(4)
C(2) 0.068(6) 0.029(5) 0.041(4) 0.015(4) 0.019(4) 0.008(3)
C(3) 0.043(4) 0.018(4) 0.034(4) 0.006(3) 0.010(3) 0.011(3)
C(4) 0.044(5) 0.010(3) 0.041(4) 0.002(3) 0.013(3) 0.000(3)
C(5) 0.035(4) 0.030(4) 0.045(4) -0.001(4) 0.010(3) -0.000(4)
C(6) 0.045(5) 0.029(4) 0.079(6) 0.004(4) 0.025(5) -0.005(4)
C(7) 0.033(4) 0.038(4) 0.019(3) 0.005(3) 0.006(3) -0.000(3)
C(8) 0.039(4) 0.017(3) 0.033(4) -0.003(3) 0.004(3) -0.002(3)
C(9) 0.030(4) 0.019(4) 0.025(4) 0.008(3) 0.003(3) 0.002(3)
C(10) 0.024(4) 0.019(4) 0.035(4) 0.009(3) 0.012(3) 0.005(3)
C(11) 0.032(4) 0.023(4) 0.038(4) 0.003(3) -0.010(3) -0.001(3)
C(12) 0.063(6) 0.041(5) 0.044(5) 0.011(4) -0.030(4) -0.009(4)
C(13) 0.094(9) 0.038(5) 0.061(6) -0.003(5) -0.046(6) -0.013(4)
C(14) 0.070(8) 0.051(6) 0.069(7) -0.002(5) -0.039(6) 0.006(5)
C(15) 0.045(6) 0.058(6) 0.070(6) -0.009(4) -0.000(5) 0.004(5)
C(16) 0.027(4) 0.039(5) 0.061(5) -0.003(3) -0.018(4) 0.004(4)
C(17) 0.024(4) 0.035(4) 0.030(4) -0.007(3) 0.002(3) -0.013(3)
C(18) 0.028(4) 0.033(4) 0.016(3) 0.002(3) 0.004(3) 0.010(3)
C(19) 0.036(4) 0.044(5) 0.028(4) 0.012(3) 0.012(3) -0.004(3)
C(20) 0.051(5) 0.041(5) 0.035(4) 0.007(4) 0.010(3) -0.001(4)
C(21) 0.048(5) 0.039(5) 0.031(4) -0.001(4) 0.008(3) 0.009(3)
C(22) 0.034(4) 0.035(4) 0.033(4) 0.003(3) 0.010(3) 0.013(3)
C(23) 0.036(5) 0.049(6) 0.049(5) -0.001(4) 0.005(4) 0.011(4)
C(24) 0.037(4) 0.023(4) 0.032(4) -0.008(3) 0.005(3) -0.006(3)
C(25) 0.069(6) 0.074(6) 0.033(4) -0.035(6) 0.005(4) -0.007(4)
C(26) 0.077(7) 0.092(8) 0.033(5) -0.032(6) 0.028(5) 0.001(4)
C(27) 0.060(6) 0.054(6) 0.045(5) -0.018(5) 0.010(4) -0.002(4)
C(28) 0.031(4) 0.031(4) 0.037(4) -0.001(3) 0.010(3) -0.008(3)
C(29) 0.113(12) 0.054(8) 0.107(10) 0.003(7) -0.027(9) 0.035(7)
C(30) 0.037(4) 0.024(4) 0.034(4) -0.013(3) 0.012(3) -0.000(3)
C(31) 0.013(3) 0.027(4) 0.042(4) -0.004(3) -0.004(3) -0.015(3)
C(32) 0.026(4) 0.043(5) 0.029(4) -0.003(3) 0.001(3) -0.009(3)
C(33) 0.016(3) 0.038(5) 0.037(4) -0.004(3) -0.001(3) 0.007(3)
C(34) 0.027(4) 0.033(4) 0.035(4) 0.008(3) -0.015(3) -0.011(3)
C(35) 0.037(4) 0.035(4) 0.028(4) -0.000(3) -0.010(3) -0.003(3)
C(36) 0.022(4) 0.024(4) 0.044(4) -0.005(3) 0.004(3) -0.000(3)
C(37) 0.033(4) 0.033(4) 0.040(4) -0.008(3) 0.001(3) -0.008(3)
C(38) 0.037(4) 0.031(4) 0.045(4) -0.006(3) -0.008(3) -0.003(3)
C(39) 0.037(4) 0.056(5) 0.027(4) -0.008(4) 0.001(3) -0.000(4)
C(40) 0.020(3) 0.021(4) 0.041(4) -0.004(3) 0.009(3) 0.006(3)
C(41) 0.039(5) 0.035(5) 0.055(5) -0.005(4) 0.006(4) -0.023(4)
C(42) 0.021(3) 0.020(3) 0.015(3) -0.003(2) 0.003(2) 0.000(2)
C(43) 0.026(4) 0.012(3) 0.036(4) -0.008(3) -0.000(3) 0.002(3)
C(44) 0.016(3) 0.028(4) 0.029(3) 0.004(3) 0.006(3) 0.004(3)
C(45) 0.036(4) 0.032(4) 0.038(4) -0.002(4) -0.003(3) -0.001(3)
C(46) 0.029(4) 0.057(5) 0.035(4) 0.004(4) -0.008(3) -0.019(4)
C(47) 0.035(5) 0.048(5) 0.055(5) 0.013(4) -0.003(4) 0.005(4)
C(48) 0.023(4) 0.041(5) 0.030(4) 0.007(3) 0.003(3) 0.002(3)
C(49) 0.020(4) 0.037(5) 0.034(4) -0.005(3) -0.010(3) -0.006(3)
C(50) 0.048(5) 0.040(5) 0.048(5) -0.001(4) 0.005(4) 0.017(4)
C(51) 0.030(4) 0.035(4) 0.027(4) 0.005(3) 0.008(3) 0.007(3)
C(52) 0.042(4) 0.015(3) 0.022(3) 0.002(3) 0.007(3) 0.004(2)
C(53) 0.035(4) 0.032(4) 0.049(5) -0.009(3) 0.004(4) 0.006(4)
C(54) 0.045(5) 0.046(5) 0.029(4) 0.005(4) 0.001(3) 0.016(3)
C(55) 0.032(4) 0.047(5) 0.040(4) -0.007(4) 0.002(3) 0.004(4)
C(56) 0.024(4) 0.048(5) 0.030(4) -0.001(3) -0.012(3) 0.001(3)
C(57) 0.096(11) 0.115(11) 0.31(2) -0.030(9) 0.063(13) -0.156(13)
C(58) 0.026(4) 0.022(4) 0.051(4) -0.006(3) -0.000(3) -0.005(3)
C(59) 0.028(3) 0.025(4) 0.043(4) 0.006(3) 0.010(3) 0.001(3)
C(60) 0.036(4) 0.021(4) 0.045(4) -0.003(3) 0.003(3) 0.003(3)
C(61) 0.112(13) 0.117(12) 0.254(19) 0.018(10) 0.043(13) -0.116(13)
C(62) 0.084(9) 0.119(13) 0.107(10) 0.014(8) 0.032(8) 0.006(8)
C(63) 0.050(7) 0.120(10) 0.146(11) -0.016(7) 0.019(7) -0.072(9)
C(64) 0.012(3) 0.023(4) 0.034(4) 0.003(2) 0.008(3) 0.001(3)
C(65) 0.035(4) 0.036(4) 0.022(3) -0.008(3) 0.010(3) -0.011(3)
C(66) 0.020(3) 0.027(4) 0.046(4) 0.003(3) 0.009(3) -0.001(3)
C(67) 0.051(5) 0.030(4) 0.038(4) -0.007(4) 0.004(4) -0.011(3)
C(68) 0.028(4) 0.048(5) 0.048(5) 0.014(3) 0.003(3) 0.002(4)
C(69) 0.022(4) 0.022(4) 0.045(4) -0.006(3) -0.002(3) -0.006(3)
C(70) 0.025(4) 0.032(4) 0.025(3) -0.001(3) 0.002(3) 0.002(3)
C(71) 0.038(4) 0.016(3) 0.039(4) 0.005(3) 0.003(3) 0.016(3)
C(72) 0.030(4) 0.023(4) 0.033(4) 0.003(3) 0.006(3) -0.002(3)
C(73) 0.030(4) 0.034(4) 0.056(5) 0.017(3) 0.020(3) 0.008(4)
C(74) 0.038(4) 0.040(5) 0.034(4) -0.000(3) 0.003(3) 0.010(3)
C(75) 0.020(3) 0.022(3) 0.042(4) -0.003(3) 0.003(3) 0.001(3)
C(76) 0.037(4) 0.039(4) 0.016(3) -0.001(3) 0.004(3) -0.005(3)
C(77) 0.035(4) 0.013(3) 0.033(4) 0.006(3) 0.010(3) 0.007(3)
C(78) 0.059(6) 0.041(5) 0.038(4) -0.003(4) 0.008(4) 0.008(3)
C(79) 0.021(3) 0.030(4) 0.041(4) -0.002(3) 0.008(3) -0.002(3)
C(80) 0.048(5) 0.030(4) 0.053(5) -0.017(4) 0.019(4) 0.004(4)
C(81) 0.027(4) 0.034(4) 0.050(5) -0.012(3) 0.006(3) -0.012(4)
C(82) 0.011(3) 0.032(4) 0.040(4) 0.002(3) -0.003(3) -0.021(3)
C(83) 0.023(3) 0.025(4) 0.026(3) -0.012(3) -0.000(3) -0.006(3)
C(84) 0.029(4) 0.027(4) 0.028(4) -0.001(3) 0.008(3) -0.000(3)
C(85) 0.037(4) 0.038(4) 0.030(4) -0.005(3) 0.008(3) 0.004(3)
C(86) 0.024(4) 0.038(4) 0.038(4) 0.000(3) -0.002(3) -0.003(3)
C(87) 0.027(4) 0.034(4) 0.067(5) -0.001(3) 0.017(4) 0.007(4)
C(88) 0.044(5) 0.058(6) 0.064(6) -0.003(4) 0.030(4) -0.019(4)
C(89) 0.058(6) 0.045(5) 0.043(5) -0.004(4) 0.027(4) -0.015(4)
C(90) 0.045(5) 0.043(5) 0.032(4) -0.006(4) 0.009(3) -0.005(3)
C(91) 0.054(6) 0.032(4) 0.038(5) 0.012(4) 0.009(4) -0.001(3)
C(92) 0.052(6) 0.070(6) 0.035(4) -0.010(5) -0.007(4) -0.021(4)
C(95) 0.041(5) 0.022(4) 0.043(4) -0.000(3) -0.005(4) 0.004(3)
C(99) 0.025(4) 0.029(4) 0.024(3) -0.006(3) 0.001(3) 0.002(3)
C(102) 0.053(6) 0.028(5) 0.062(6) -0.006(4) 0.015(5) 0.000(4)
C(104) 0.049(5) 0.071(6) 0.019(4) 0.010(4) -0.012(3) 0.011(4)
C(130) 0.092(10) 0.051(7) 0.193(13) -0.015(7) 0.027(9) 0.002(8)
C(135) 0.099(11) 0.142(13) 0.153(13) 0.073(9) -0.021(10) -0.015(10)
C(136) 0.075(9) 0.065(8) 0.243(17) 0.001(7) 0.041(10) -0.054(10)
C(139) 0.062(9) 0.133(13) 0.41(2) -0.015(9) 0.053(13) -0.168(16)

loop_
_atom_type_symbol
_atom_type_description
_atom_type_scat_dispersion_real
_atom_type_scat_dispersion_imag
_atom_type_scat_source
C C 0.003 0.002
;
International Tables for Crystallography
(1992, Vol. C, Tables 4.2.6.8 and 6.1.1.4)
;
H H 0.000 0.000
;
International Tables for Crystallography
(1992, Vol. C, Table 6.1.1.4)
;
Cu Cu 0.320 1.265
;
International Tables for Crystallography
(1992, Vol. C, Tables 4.2.6.8 and 6.1.1.4)
;
F F 0.017 0.010
;
International Tables for Crystallography
(1992, Vol. C, Tables 4.2.6.8 and 6.1.1.4)
;
N N 0.006 0.003
;
International Tables for Crystallography
(1992, Vol. C, Tables 4.2.6.8 and 6.1.1.4)
;
O O 0.011 0.006
;
International Tables for Crystallography
(1992, Vol. C, Tables 4.2.6.8 and 6.1.1.4)
;
S S 0.125 0.123
;
International Tables for Crystallography
(1992, Vol. C, Tables 4.2.6.8 and 6.1.1.4)
;

loop_
_geom_angle_atom_site_label_1
_geom_angle_atom_site_label_2
_geom_angle_atom_site_label_3
_geom_angle
_geom_angle_publ_flag
O(3) Cu(2) N(5) 162.4(2) yes
O(3) Cu(2) N(6) 92.2(2) yes
O(3) Cu(2) N(7) 91.9(2) yes
O(3) Cu(2) N(8) 101.18(19) yes
N(5) Cu(2) N(6) 92.2(2) yes
N(5) Cu(2) N(7) 83.5(2) yes
N(5) Cu(2) N(8) 96.4(2) yes
N(6) Cu(2) N(7) 175.7(2) yes
N(6) Cu(2) N(8) 79.4(2) yes
N(7) Cu(2) N(8) 101.0(2) yes
O(7) Cu(3) N(1) 160.0(2) yes
O(7) Cu(3) N(2) 89.4(2) yes
O(7) Cu(3) N(4) 94.6(2) yes
O(7) Cu(3) N(9) 101.94(19) yes
N(1) Cu(3) N(2) 95.3(2) yes
N(1) Cu(3) N(4) 83.1(2) yes
N(1) Cu(3) N(9) 98.0(2) yes
N(2) Cu(3) N(4) 172.6(2) yes
N(2) Cu(3) N(9) 79.6(2) yes
N(4) Cu(3) N(9) 93.4(2) yes
O(1) S(1) O(2) 118.1(3) yes
O(1) S(1) O(3) 113.0(3) yes
O(1) S(1) C(23) 102.8(3) yes
O(2) S(1) O(3) 113.8(2) yes
O(2) S(1) C(23) 106.3(3) yes
O(3) S(1) C(23) 100.1(3) yes
O(4) S(2) O(5) 114.3(3) yes
O(4) S(2) O(6) 116.9(3) yes
O(4) S(2) C(29) 102.4(5) yes
O(5) S(2) O(6) 114.8(3) yes
O(5) S(2) C(29) 102.0(5) yes
O(6) S(2) C(29) 103.6(4) yes
O(7) S(3) O(8) 113.5(3) yes
O(7) S(3) O(9) 114.1(3) yes
O(7) S(3) C(102) 100.5(3) yes
O(8) S(3) O(9) 117.4(3) yes
O(8) S(3) C(102) 103.8(3) yes
O(9) S(3) C(102) 104.9(3) yes
O(10) S(4) O(11) 116.9(3) yes
O(10) S(4) O(12) 113.1(3) yes
O(10) S(4) C(95) 104.1(3) yes
O(11) S(4) O(12) 114.6(2) yes
O(11) S(4) C(95) 102.9(3) yes
O(12) S(4) C(95) 102.9(3) yes
Cu(2) O(3) S(1) 130.8(2) yes
Cu(3) O(7) S(3) 127.2(2) yes
C(136) O(13) C(139) 109.3(9) yes
C(61) O(14) C(62) 111.3(9) yes
Cu(3) N(1) C(66) 110.4(3) yes
Cu(3) N(1) C(99) 115.8(4) yes
C(66) N(1) C(99) 116.8(5) yes
Cu(3) N(2) C(79) 120.4(4) yes
Cu(3) N(2) C(86) 121.3(4) yes
C(79) N(2) C(86) 118.2(5) yes
Cu(3) N(4) C(60) 124.1(4) yes
Cu(3) N(4) C(82) 115.5(4) yes
C(60) N(4) C(82) 119.9(5) yes
Cu(2) N(5) C(30) 109.6(3) yes
Cu(2) N(5) C(31) 117.9(4) yes
C(30) N(5) C(31) 115.2(5) yes
Cu(2) N(6) C(18) 120.8(4) yes
Cu(2) N(6) C(22) 120.1(4) yes
C(18) N(6) C(22) 119.1(5) yes
Cu(2) N(7) C(24) 123.6(4) yes
Cu(2) N(7) C(28) 117.0(4) yes
C(24) N(7) C(28) 119.4(5) yes
Cu(2) N(8) C(9) 105.3(4) yes
Cu(2) N(8) C(17) 107.5(3) yes
C(9) N(8) C(17) 123.1(5) yes
Cu(3) N(9) C(42) 110.3(4) yes
Cu(3) N(9) C(83) 107.8(3) yes
C(42) N(9) C(83) 119.2(5) yes
C(2) C(1) C(6) 122.9(8) yes
C(1) C(2) C(3) 119.3(7) yes
C(2) C(3) C(4) 120.2(7) yes
C(2) C(3) C(7) 121.8(6) yes
C(4) C(3) C(7) 118.0(6) yes
C(3) C(4) C(5) 117.2(6) yes
C(3) C(4) C(10) 121.7(6) yes
C(5) C(4) C(10) 120.9(6) yes
C(4) C(5) C(6) 120.1(6) yes
C(1) C(6) C(5) 120.2(7) yes
C(3) C(7) C(8) 122.3(6) yes
C(7) C(8) C(9) 119.4(6) yes
C(7) C(8) C(11) 120.5(6) yes
C(9) C(8) C(11) 120.1(6) yes
N(8) C(9) C(8) 117.0(6) yes
N(8) C(9) C(10) 121.2(5) yes
C(8) C(9) C(10) 121.4(6) yes
C(4) C(10) C(9) 117.0(6) yes
C(4) C(10) C(32) 121.0(6) yes
C(9) C(10) C(32) 122.0(6) yes
C(8) C(11) C(12) 122.2(7) yes
C(8) C(11) C(16) 120.5(6) yes
C(12) C(11) C(16) 117.3(7) yes
C(11) C(12) C(13) 121.4(8) yes
C(12) C(13) C(14) 119.8(8) yes
C(13) C(14) C(15) 120.4(9) yes
C(14) C(15) C(16) 119.9(8) yes
C(11) C(16) C(15) 121.2(7) yes
N(8) C(17) C(18) 112.2(5) yes
N(6) C(18) C(17) 118.3(5) yes
N(6) C(18) C(19) 121.5(6) yes
C(17) C(18) C(19) 120.2(6) yes
C(18) C(19) C(20) 119.3(7) yes
C(19) C(20) C(21) 119.4(6) yes
C(20) C(21) C(22) 119.4(7) yes
N(6) C(22) C(21) 121.1(6) yes
S(1) C(23) F(1) 110.8(5) yes
S(1) C(23) F(2) 112.7(6) yes
S(1) C(23) F(3) 113.0(5) yes
F(1) C(23) F(2) 108.8(6) yes
F(1) C(23) F(3) 104.3(6) yes
F(2) C(23) F(3) 106.8(6) yes
N(7) C(24) C(25) 119.1(6) yes
C(24) C(25) C(26) 120.2(7) yes
C(25) C(26) C(27) 119.5(8) yes
C(26) C(27) C(28) 118.4(8) yes
N(7) C(28) C(27) 123.3(6) yes
N(7) C(28) C(30) 117.0(6) yes
C(27) C(28) C(30) 119.7(7) yes
S(2) C(29) F(4) 112.5(9) yes
S(2) C(29) F(5) 110.6(9) yes
S(2) C(29) F(6) 113.1(7) yes
F(4) C(29) F(5) 110.4(9) yes
F(4) C(29) F(6) 107.3(10) yes
F(5) C(29) F(6) 102.4(9) yes
N(5) C(30) C(28) 112.4(5) yes
N(5) C(31) C(32) 121.2(6) yes
N(5) C(31) C(36) 117.8(5) yes
C(32) C(31) C(36) 121.0(6) yes
C(10) C(32) C(31) 121.2(6) yes
C(10) C(32) C(33) 117.9(6) yes
C(31) C(32) C(33) 120.9(6) yes
C(32) C(33) C(34) 118.1(6) yes
C(32) C(33) C(37) 123.4(6) yes
C(34) C(33) C(37) 118.5(6) yes
C(33) C(34) C(35) 118.7(6) yes
C(33) C(34) C(46) 119.6(6) yes
C(35) C(34) C(46) 121.6(6) yes
C(34) C(35) C(36) 123.3(6) yes
C(31) C(36) C(35) 117.7(6) yes
C(31) C(36) C(49) 121.5(6) yes
C(35) C(36) C(49) 120.7(6) yes
C(33) C(37) C(38) 121.1(6) yes
C(37) C(38) C(41) 119.8(7) yes
C(56) C(39) C(90) 120.3(6) yes
C(48) C(40) C(65) 123.0(6) yes
C(48) C(40) C(70) 116.5(6) yes
C(65) C(40) C(70) 120.2(6) yes
C(38) C(41) C(46) 120.3(7) yes
N(9) C(42) C(44) 121.9(5) yes
N(9) C(42) C(64) 119.4(5) yes
C(44) C(42) C(64) 118.7(5) yes
C(44) C(43) C(52) 115.6(5) yes
C(44) C(43) C(99) 124.6(6) yes
C(52) C(43) C(99) 119.6(6) yes
C(42) C(44) C(43) 121.1(5) yes
C(42) C(44) C(70) 121.3(5) yes
C(43) C(44) C(70) 117.6(5) yes
C(47) C(45) C(49) 120.5(7) yes
C(34) C(46) C(41) 120.6(6) yes
C(45) C(47) C(50) 120.4(7) yes
C(40) C(48) C(64) 124.8(6) yes
C(36) C(49) C(45) 120.8(6) yes
C(36) C(49) C(55) 120.3(6) yes
C(45) C(49) C(55) 118.6(6) yes
C(47) C(50) C(54) 120.4(7) yes
C(69) C(51) C(70) 122.1(6) yes
C(43) C(52) C(71) 122.3(6) yes
C(43) C(52) C(75) 118.8(6) yes
C(71) C(52) C(75) 118.6(6) yes
C(82) C(53) C(92) 119.6(7) yes
C(50) C(54) C(55) 118.2(7) yes
C(49) C(55) C(54) 121.7(7) yes
C(39) C(56) C(79) 117.6(6) yes
C(77) C(58) C(78) 120.7(6) yes
C(77) C(59) C(81) 120.5(6) yes
N(4) C(60) C(104) 121.7(6) yes
O(14) C(61) C(57) 107.0(10) yes
O(14) C(62) C(63) 107.7(9) yes
C(42) C(64) C(48) 118.6(6) yes
C(42) C(64) C(77) 122.6(5) yes
C(48) C(64) C(77) 118.7(6) yes
C(40) C(65) C(67) 121.2(6) yes
N(1) C(66) C(82) 111.4(5) yes
C(65) C(67) C(69) 121.0(6) yes
C(73) C(68) C(74) 117.8(6) yes
C(51) C(69) C(67) 119.4(6) yes
C(40) C(70) C(44) 119.8(6) yes
C(40) C(70) C(51) 115.9(6) yes
C(44) C(70) C(51) 124.2(6) yes
C(52) C(71) C(73) 120.8(6) yes
C(76) C(72) C(84) 120.4(6) yes
C(76) C(72) C(99) 118.5(6) yes
C(84) C(72) C(99) 121.1(6) yes
C(68) C(73) C(71) 122.1(7) yes
C(68) C(74) C(75) 122.9(6) yes
C(52) C(75) C(74) 117.8(6) yes
C(52) C(75) C(76) 118.4(6) yes
C(74) C(75) C(76) 123.8(6) yes
C(72) C(76) C(75) 122.7(6) yes
C(58) C(77) C(59) 117.8(6) yes
C(58) C(77) C(64) 120.9(6) yes
C(59) C(77) C(64) 120.8(5) yes
C(58) C(78) C(80) 120.4(7) yes
N(2) C(79) C(56) 123.1(6) yes
N(2) C(79) C(83) 118.7(5) yes
C(56) C(79) C(83) 118.2(6) yes
C(78) C(80) C(81) 119.7(7) yes
C(59) C(81) C(80) 120.8(7) yes
N(4) C(82) C(53) 120.1(6) yes
N(4) C(82) C(66) 118.1(5) yes
C(53) C(82) C(66) 121.7(6) yes
N(9) C(83) C(79) 113.2(5) yes
C(72) C(84) C(85) 119.9(6) yes
C(72) C(84) C(91) 122.1(6) yes
C(85) C(84) C(91) 118.0(7) yes
C(84) C(85) C(87) 119.4(6) yes
N(2) C(86) C(90) 123.0(6) yes
C(85) C(87) C(88) 121.2(7) yes
C(87) C(88) C(89) 119.1(8) yes
C(88) C(89) C(91) 120.2(7) yes
C(39) C(90) C(86) 117.8(6) yes
C(84) C(91) C(89) 122.1(7) yes
C(53) C(92) C(104) 120.2(7) yes
S(4) C(95) F(7) 112.5(5) yes
S(4) C(95) F(16) 113.0(5) yes
S(4) C(95) F(21) 111.2(5) yes
F(7) C(95) F(16) 108.9(6) yes
F(7) C(95) F(21) 106.3(5) yes
F(16) C(95) F(21) 104.4(5) yes
N(1) C(99) C(43) 120.1(5) yes
N(1) C(99) C(72) 117.9(6) yes
C(43) C(99) C(72) 121.8(6) yes
S(3) C(102) F(9) 107.9(5) yes
S(3) C(102) F(19) 111.4(6) yes
S(3) C(102) F(20) 110.0(6) yes
F(9) C(102) F(19) 108.5(7) yes
F(9) C(102) F(20) 108.0(7) yes
F(19) C(102) F(20) 111.0(6) yes
C(60) C(104) C(92) 118.5(7) yes
O(13) C(136) C(130) 109.0(9) yes
O(13) C(139) C(135) 114.9(11) yes
Cu(3) N(1) H(88) 104.3 no
C(66) N(1) H(88) 103.7 no
C(99) N(1) H(88) 104.1 no
Cu(2) N(5) H(85) 104.1 no
C(30) N(5) H(85) 104.4 no
C(31) N(5) H(85) 103.8 no
Cu(2) N(8) H(86) 106.6 no
C(9) N(8) H(86) 106.6 no
C(17) N(8) H(86) 106.8 no
Cu(3) N(9) H(87) 106.8 no
C(42) N(9) H(87) 106.1 no
C(83) N(9) H(87) 105.9 no
C(2) C(1) H(6) 118.9 no
C(6) C(1) H(6) 118.2 no
C(1) C(2) H(7) 120.2 no
C(3) C(2) H(7) 120.5 no
C(4) C(5) H(8) 119.2 no
C(6) C(5) H(8) 120.8 no
C(1) C(6) H(9) 119.6 no
C(5) C(6) H(9) 120.2 no
C(3) C(7) H(10) 119.0 no
C(8) C(7) H(10) 118.7 no
C(11) C(12) H(11) 118.9 no
C(13) C(12) H(11) 119.7 no
C(12) C(13) H(12) 120.7 no
C(14) C(13) H(12) 119.4 no
C(13) C(14) H(13) 120.0 no
C(15) C(14) H(13) 119.6 no
C(14) C(15) H(14) 120.2 no
C(16) C(15) H(14) 119.9 no
C(11) C(16) H(15) 118.8 no
C(15) C(16) H(15) 120.1 no
N(8) C(17) H(57) 108.3 no
N(8) C(17) H(58) 108.9 no
C(18) C(17) H(57) 109.4 no
C(18) C(17) H(58) 108.5 no
H(57) C(17) H(58) 109.5 no
C(18) C(19) H(16) 120.2 no
C(20) C(19) H(16) 120.4 no
C(19) C(20) H(17) 120.5 no
C(21) C(20) H(17) 120.1 no
C(20) C(21) H(18) 120.3 no
C(22) C(21) H(18) 120.2 no
N(6) C(22) H(19) 119.1 no
C(21) C(22) H(19) 119.8 no
N(7) C(24) H(20) 120.3 no
C(25) C(24) H(20) 120.5 no
C(24) C(25) H(21) 119.7 no
C(26) C(25) H(21) 120.2 no
C(25) C(26) H(22) 119.6 no
C(27) C(26) H(22) 121.0 no
C(26) C(27) H(23) 120.5 no
C(28) C(27) H(23) 121.1 no
N(5) C(30) H(59) 108.3 no
N(5) C(30) H(60) 109.4 no
C(28) C(30) H(59) 108.7 no
C(28) C(30) H(60) 108.5 no
H(59) C(30) H(60) 109.5 no
C(34) C(35) H(24) 118.7 no
C(36) C(35) H(24) 118.0 no
C(33) C(37) H(25) 118.8 no
C(38) C(37) H(25) 120.2 no
C(37) C(38) H(26) 119.8 no
C(41) C(38) H(26) 120.4 no
C(56) C(39) H(27) 120.3 no
C(90) C(39) H(27) 119.5 no
C(38) C(41) H(28) 119.6 no
C(46) C(41) H(28) 120.0 no
C(47) C(45) H(1) 120.3 no
C(49) C(45) H(1) 119.2 no
C(34) C(46) H(29) 119.2 no
C(41) C(46) H(29) 120.2 no
C(45) C(47) H(2) 119.9 no
C(50) C(47) H(2) 119.7 no
C(40) C(48) H(30) 117.9 no
C(64) C(48) H(30) 117.4 no
C(47) C(50) H(3) 120.5 no
C(54) C(50) H(3) 119.0 no
C(69) C(51) H(31) 119.1 no
C(70) C(51) H(31) 118.8 no
C(82) C(53) H(32) 119.6 no
C(92) C(53) H(32) 120.7 no
C(50) C(54) H(4) 121.3 no
C(55) C(54) H(4) 120.4 no
C(49) C(55) H(5) 118.8 no
C(54) C(55) H(5) 119.5 no
C(39) C(56) H(33) 121.6 no
C(79) C(56) H(33) 120.8 no
C(61) C(57) H(73) 112.5 no
C(61) C(57) H(74) 110.3 no
C(61) C(57) H(75) 105.5 no
H(73) C(57) H(74) 109.5 no
H(73) C(57) H(75) 109.5 no
H(74) C(57) H(75) 109.5 no
C(77) C(58) H(34) 119.3 no
C(78) C(58) H(34) 120.0 no
C(77) C(59) H(35) 118.8 no
C(81) C(59) H(35) 120.7 no
N(4) C(60) H(36) 119.0 no
C(104) C(60) H(36) 119.3 no
O(14) C(61) H(61) 110.8 no
O(14) C(61) H(62) 110.8 no
C(57) C(61) H(61) 112.0 no
C(57) C(61) H(62) 106.7 no
H(61) C(61) H(62) 109.4 no
O(14) C(62) H(63) 110.6 no
O(14) C(62) H(64) 110.6 no
C(63) C(62) H(63) 108.1 no
C(63) C(62) H(64) 110.3 no
H(63) C(62) H(64) 109.5 no
C(62) C(63) H(76) 108.2 no
C(62) C(63) H(77) 113.5 no
C(62) C(63) H(78) 106.6 no
H(76) C(63) H(77) 109.5 no
H(76) C(63) H(78) 109.5 no
H(77) C(63) H(78) 109.5 no
C(40) C(65) H(37) 119.8 no
C(67) C(65) H(37) 119.1 no
N(1) C(66) H(65) 107.9 no
N(1) C(66) H(66) 110.2 no
C(82) C(66) H(65) 108.8 no
C(82) C(66) H(66) 109.0 no
H(65) C(66) H(66) 109.5 no
C(65) C(67) H(38) 120.2 no
C(69) C(67) H(38) 118.8 no
C(73) C(68) H(39) 121.4 no
C(74) C(68) H(39) 120.8 no
C(51) C(69) H(40) 121.0 no
C(67) C(69) H(40) 119.6 no
C(52) C(71) H(41) 119.1 no
C(73) C(71) H(41) 120.1 no
C(68) C(73) H(42) 119.0 no
C(71) C(73) H(42) 118.8 no
C(68) C(74) H(43) 119.2 no
C(75) C(74) H(43) 118.0 no
C(72) C(76) H(44) 118.7 no
C(75) C(76) H(44) 118.7 no
C(58) C(78) H(45) 119.5 no
C(80) C(78) H(45) 120.1 no
C(78) C(80) H(46) 119.8 no
C(81) C(80) H(46) 120.5 no
C(59) C(81) H(47) 119.8 no
C(80) C(81) H(47) 119.4 no
N(9) C(83) H(67) 106.9 no
N(9) C(83) H(68) 110.3 no
C(79) C(83) H(67) 107.8 no
C(79) C(83) H(68) 109.1 no
H(67) C(83) H(68) 109.5 no
C(84) C(85) H(48) 119.3 no
C(87) C(85) H(48) 121.3 no
N(2) C(86) H(49) 117.9 no
C(90) C(86) H(49) 119.1 no
C(85) C(87) H(50) 119.6 no
C(88) C(87) H(50) 119.2 no
C(87) C(88) H(51) 120.5 no
C(89) C(88) H(51) 120.4 no
C(88) C(89) H(52) 119.5 no
C(91) C(89) H(52) 120.3 no
C(39) C(90) H(53) 121.5 no
C(86) C(90) H(53) 120.7 no
C(84) C(91) H(54) 118.2 no
C(89) C(91) H(54) 119.7 no
C(53) C(92) H(55) 119.9 no
C(104) C(92) H(55) 119.9 no
C(60) C(104) H(56) 120.2 no
C(92) C(104) H(56) 121.3 no
C(136) C(130) H(79) 112.0 no
C(136) C(130) H(80) 110.1 no
C(136) C(130) H(81) 106.3 no
H(79) C(130) H(80) 109.5 no
H(79) C(130) H(81) 109.5 no
H(80) C(130) H(81) 109.5 no
C(139) C(135) H(82) 105.9 no
C(139) C(135) H(83) 112.9 no
C(139) C(135) H(84) 109.6 no
H(82) C(135) H(83) 109.5 no
H(82) C(135) H(84) 109.5 no
H(83) C(135) H(84) 109.5 no
O(13) C(136) H(69) 111.4 no
O(13) C(136) H(70) 108.3 no
C(130) C(136) H(69) 111.4 no
C(130) C(136) H(70) 107.0 no
H(69) C(136) H(70) 109.5 no
O(13) C(139) H(71) 105.9 no
O(13) C(139) H(72) 112.0 no
C(135) C(139) H(71) 104.0 no
C(135) C(139) H(72) 110.2 no
H(71) C(139) H(72) 109.5 no

loop_
_geom_bond_atom_site_label_1
_geom_bond_atom_site_label_2
_geom_bond_distance
_geom_bond_publ_flag
Cu(2) O(3) 2.021(4) yes
Cu(2) N(5) 2.084(5) yes
Cu(2) N(6) 1.971(4) yes
Cu(2) N(7) 1.962(5) yes
Cu(2) N(8) 2.288(5) yes
Cu(3) O(7) 2.034(4) yes
Cu(3) N(1) 2.084(5) yes
Cu(3) N(2) 1.977(4) yes
Cu(3) N(4) 1.981(5) yes
Cu(3) N(9) 2.298(5) yes
S(1) O(1) 1.443(5) yes
S(1) O(2) 1.429(5) yes
S(1) O(3) 1.491(5) yes
S(1) C(23) 1.786(9) yes
S(2) O(4) 1.431(6) yes
S(2) O(5) 1.568(7) yes
S(2) O(6) 1.433(5) yes
S(2) C(29) 1.690(13) yes
S(3) O(7) 1.467(5) yes
S(3) O(8) 1.446(5) yes
S(3) O(9) 1.435(5) yes
S(3) C(102) 1.841(8) yes
S(4) O(10) 1.436(5) yes
S(4) O(11) 1.439(5) yes
S(4) O(12) 1.458(5) yes
S(4) C(95) 1.801(7) yes
F(1) C(23) 1.343(9) yes
F(2) C(23) 1.309(10) yes
F(3) C(23) 1.336(9) yes
F(4) C(29) 1.294(16) yes
F(5) C(29) 1.401(15) yes
F(6) C(29) 1.380(13) yes
F(7) C(95) 1.324(8) yes
F(9) C(102) 1.354(10) yes
F(16) C(95) 1.353(9) yes
F(19) C(102) 1.313(10) yes
F(20) C(102) 1.316(10) yes
F(21) C(95) 1.360(9) yes
O(13) C(136) 1.367(14) yes
O(13) C(139) 1.398(18) yes
O(14) C(61) 1.433(16) yes
O(14) C(62) 1.424(14) yes
N(1) C(66) 1.505(8) yes
N(1) C(99) 1.434(8) yes
N(2) C(79) 1.327(8) yes
N(2) C(86) 1.346(8) yes
N(4) C(60) 1.331(9) yes
N(4) C(82) 1.355(9) yes
N(5) C(30) 1.499(8) yes
N(5) C(31) 1.450(8) yes
N(6) C(18) 1.338(9) yes
N(6) C(22) 1.351(9) yes
N(7) C(24) 1.356(8) yes
N(7) C(28) 1.342(9) yes
N(8) C(9) 1.426(8) yes
N(8) C(17) 1.495(8) yes
N(9) C(42) 1.433(8) yes
N(9) C(83) 1.468(8) yes
C(1) C(2) 1.351(12) yes
C(1) C(6) 1.370(12) yes
C(2) C(3) 1.428(11) yes
C(3) C(4) 1.420(10) yes
C(3) C(7) 1.401(10) yes
C(4) C(5) 1.452(10) yes
C(4) C(10) 1.423(10) yes
C(5) C(6) 1.387(11) yes
C(7) C(8) 1.358(10) yes
C(8) C(9) 1.427(9) yes
C(8) C(11) 1.491(10) yes
C(9) C(10) 1.406(9) yes
C(10) C(32) 1.498(9) yes
C(11) C(12) 1.369(10) yes
C(11) C(16) 1.377(11) yes
C(12) C(13) 1.395(14) yes
C(13) C(14) 1.364(15) yes
C(14) C(15) 1.333(13) yes
C(15) C(16) 1.410(11) yes
C(17) C(18) 1.515(9) yes
C(18) C(19) 1.375(9) yes
C(19) C(20) 1.384(11) yes
C(20) C(21) 1.351(11) yes
C(21) C(22) 1.392(10) yes
C(24) C(25) 1.401(10) yes
C(25) C(26) 1.370(13) yes
C(26) C(27) 1.381(12) yes
C(27) C(28) 1.354(11) yes
C(28) C(30) 1.504(9) yes
C(31) C(32) 1.364(10) yes
C(31) C(36) 1.445(9) yes
C(32) C(33) 1.433(10) yes
C(33) C(34) 1.415(9) yes
C(33) C(37) 1.421(10) yes
C(34) C(35) 1.424(10) yes
C(34) C(46) 1.394(10) yes
C(35) C(36) 1.344(10) yes
C(36) C(49) 1.487(10) yes
C(37) C(38) 1.373(10) yes
C(38) C(41) 1.397(10) yes
C(39) C(56) 1.377(10) yes
C(39) C(90) 1.388(10) yes
C(40) C(48) 1.412(9) yes
C(40) C(65) 1.395(9) yes
C(40) C(70) 1.430(9) yes
C(41) C(46) 1.391(11) yes
C(42) C(44) 1.403(9) yes
C(42) C(64) 1.440(9) yes
C(43) C(44) 1.514(9) yes
C(43) C(52) 1.442(9) yes
C(43) C(99) 1.358(9) yes
C(44) C(70) 1.423(9) yes
C(45) C(47) 1.368(11) yes
C(45) C(49) 1.390(10) yes
C(47) C(50) 1.393(11) yes
C(48) C(64) 1.368(9) yes
C(49) C(55) 1.373(10) yes
C(50) C(54) 1.371(11) yes
C(51) C(69) 1.373(9) yes
C(51) C(70) 1.408(10) yes
C(52) C(71) 1.409(10) yes
C(52) C(75) 1.425(9) yes
C(53) C(82) 1.378(10) yes
C(53) C(92) 1.382(11) yes
C(54) C(55) 1.408(11) yes
C(56) C(79) 1.403(9) yes
C(57) C(61) 1.50(2) yes
C(58) C(77) 1.389(9) yes
C(58) C(78) 1.392(10) yes
C(59) C(77) 1.401(9) yes
C(59) C(81) 1.385(10) yes
C(60) C(104) 1.397(10) yes
C(62) C(63) 1.483(17) yes
C(64) C(77) 1.489(9) yes
C(65) C(67) 1.327(10) yes
C(66) C(82) 1.483(10) yes
C(67) C(69) 1.391(10) yes
C(68) C(73) 1.405(10) yes
C(68) C(74) 1.362(11) yes
C(71) C(73) 1.372(10) yes
C(72) C(76) 1.356(9) yes
C(72) C(84) 1.465(10) yes
C(72) C(99) 1.430(9) yes
C(74) C(75) 1.436(10) yes
C(75) C(76) 1.412(9) yes
C(78) C(80) 1.373(11) yes
C(79) C(83) 1.526(9) yes
C(80) C(81) 1.363(10) yes
C(84) C(85) 1.403(10) yes
C(84) C(91) 1.363(10) yes
C(85) C(87) 1.403(10) yes
C(86) C(90) 1.384(10) yes
C(87) C(88) 1.384(11) yes
C(88) C(89) 1.352(12) yes
C(89) C(91) 1.403(12) yes
C(92) C(104) 1.348(12) yes
C(130) C(136) 1.500(18) yes
C(135) C(139) 1.40(2) yes
N(1) H(88) 0.950 no
N(5) H(85) 0.950 no
N(8) H(86) 0.950 no
N(9) H(87) 0.950 no
C(1) H(6) 0.950 no
C(2) H(7) 0.950 no
C(5) H(8) 0.950 no
C(6) H(9) 0.950 no
C(7) H(10) 0.950 no
C(12) H(11) 0.950 no
C(13) H(12) 0.950 no
C(14) H(13) 0.950 no
C(15) H(14) 0.950 no
C(16) H(15) 0.950 no
C(17) H(57) 0.950 no
C(17) H(58) 0.950 no
C(19) H(16) 0.950 no
C(20) H(17) 0.950 no
C(21) H(18) 0.950 no
C(22) H(19) 0.950 no
C(24) H(20) 0.950 no
C(25) H(21) 0.950 no
C(26) H(22) 0.950 no
C(27) H(23) 0.950 no
C(30) H(59) 0.950 no
C(30) H(60) 0.950 no
C(35) H(24) 0.950 no
C(37) H(25) 0.950 no
C(38) H(26) 0.950 no
C(39) H(27) 0.950 no
C(41) H(28) 0.950 no
C(45) H(1) 0.950 no
C(46) H(29) 0.950 no
C(47) H(2) 0.950 no
C(48) H(30) 0.950 no
C(50) H(3) 0.950 no
C(51) H(31) 0.950 no
C(53) H(32) 0.950 no
C(54) H(4) 0.950 no
C(55) H(5) 0.950 no
C(56) H(33) 0.950 no
C(57) H(73) 0.950 no
C(57) H(74) 0.950 no
C(57) H(75) 0.950 no
C(58) H(34) 0.950 no
C(59) H(35) 0.950 no
C(60) H(36) 0.950 no
C(61) H(61) 0.950 no
C(61) H(62) 0.950 no
C(62) H(63) 0.950 no
C(62) H(64) 0.950 no
C(63) H(76) 0.950 no
C(63) H(77) 0.950 no
C(63) H(78) 0.950 no
C(65) H(37) 0.950 no
C(66) H(65) 0.950 no
C(66) H(66) 0.950 no
C(67) H(38) 0.950 no
C(68) H(39) 0.950 no
C(69) H(40) 0.950 no
C(71) H(41) 0.950 no
C(73) H(42) 0.950 no
C(74) H(43) 0.950 no
C(76) H(44) 0.950 no
C(78) H(45) 0.950 no
C(80) H(46) 0.950 no
C(81) H(47) 0.950 no
C(83) H(67) 0.950 no
C(83) H(68) 0.950 no
C(85) H(48) 0.950 no
C(86) H(49) 0.950 no
C(87) H(50) 0.950 no
C(88) H(51) 0.950 no
C(89) H(52) 0.950 no
C(90) H(53) 0.950 no
C(91) H(54) 0.950 no
C(92) H(55) 0.950 no
C(104) H(56) 0.950 no
C(130) H(79) 0.950 no
C(130) H(80) 0.950 no
C(130) H(81) 0.950 no
C(135) H(82) 0.950 no
C(135) H(83) 0.950 no
C(135) H(84) 0.950 no
C(136) H(69) 0.950 no
C(136) H(70) 0.950 no
C(139) H(71) 0.950 no
C(139) H(72) 0.950 no

loop_
_geom_contact_atom_site_label_1
_geom_contact_atom_site_label_2
_geom_contact_distance
_geom_contact_site_symmetry_2
Cu(2) O(4) 2.673(5) .
Cu(3) O(12) 2.502(4) .
F(1) C(2) 3.470(9) 64502
F(1) C(3) 3.306(8) 64502
F(1) C(4) 3.535(8) 64502
F(1) C(65) 3.537(8) .
F(1) C(67) 3.396(9) .
F(2) C(3) 3.545(9) 64502
F(2) C(7) 3.227(8) 64502
F(2) C(8) 3.172(8) 64502
F(2) C(9) 3.490(8) 64502
F(2) C(16) 3.554(9) 64502
F(4) C(15) 3.177(11) 64502
F(4) C(16) 3.401(10) 64502
F(4) C(58) 3.384(9) 64502
F(4) C(78) 3.283(10) 64502
F(5) C(63) 3.385(14) 74502
F(5) C(92) 3.267(10) 64502
F(5) C(104) 3.181(9) 64502
F(6) N(7) 3.173(8) .
F(6) C(24) 3.277(9) .
F(6) C(25) 3.583(10) .
F(6) C(28) 3.307(9) .
F(6) C(78) 3.585(11) 64502
F(6) C(104) 3.518(9) 64502
F(7) C(50) 3.251(9) 65602
F(7) C(54) 3.227(8) 65602
F(9) F(16) 3.538(7) .
F(9) C(26) 3.180(10) 65502
F(9) C(87) 3.423(9) 55602
F(16) F(9) 3.538(7) .
F(16) O(7) 3.384(6) .
F(16) N(4) 3.286(7) .
F(16) C(46) 3.526(8) 45501
F(16) C(60) 3.148(8) .
F(19) C(54) 3.336(9) 65602
F(19) C(55) 3.456(8) 65602
F(19) C(85) 3.571(9) 55602
F(19) C(87) 3.515(9) 55602
F(20) C(25) 3.456(8) 65502
F(20) C(26) 3.457(9) 65502
F(20) C(73) 3.569(9) 65602
F(20) C(135) 3.423(14) 55602
F(21) C(41) 3.381(9) 45501
F(21) C(46) 3.428(8) 45501
O(1) C(38) 3.473(9) 64502
O(1) C(80) 3.482(9) 64502
O(3) O(4) 3.382(7) .
O(4) Cu(2) 2.673(5) .
O(4) O(3) 3.382(7) .
O(4) N(5) 2.834(7) .
O(4) N(6) 3.302(7) .
O(4) N(7) 3.301(7) .
O(4) C(22) 3.077(9) .
O(4) C(30) 3.363(8) .
O(5) C(6) 3.467(10) 74502
O(5) C(30) 3.375(9) .
O(5) C(45) 3.401(9) .
O(5) C(47) 3.313(10) .
O(5) C(61) 3.582(17) .
O(6) C(90) 3.400(9) 64602
O(7) F(16) 3.384(6) .
O(7) O(12) 2.992(6) .
O(8) C(20) 3.346(9) 65602
O(8) C(21) 3.109(8) 65602
O(8) C(73) 3.502(9) 65602
O(9) C(68) 3.433(9) 65602
O(9) C(73) 3.581(9) 65602
O(10) N(1) 3.580(7) .
O(10) C(46) 3.460(8) 45501
O(10) C(66) 3.294(8) .
O(10) C(82) 3.522(8) .
O(10) C(139) 3.555(14) .
O(11) C(69) 3.483(8) 55602
O(11) C(87) 3.593(9) .
O(11) C(88) 3.459(9) .
O(12) Cu(3) 2.502(4) .
O(12) O(7) 2.992(6) .
O(12) N(1) 2.924(7) .
O(12) N(2) 3.219(7) .
O(12) N(4) 3.339(6) .
O(12) C(86) 3.056(8) .
O(13) C(83) 3.431(9) 45501
N(1) O(10) 3.580(7) .
N(1) O(12) 2.924(7) .
N(2) O(12) 3.219(7) .
N(4) F(16) 3.286(7) .
N(4) O(12) 3.339(6) .
N(5) O(4) 2.834(7) .
N(6) O(4) 3.302(7) .
N(7) F(6) 3.173(8) .
N(7) O(4) 3.301(7) .
C(1) C(88) 3.480(12) 65401
C(2) F(1) 3.470(9) 65502
C(3) F(1) 3.306(8) 65502
C(3) F(2) 3.545(9) 65502
C(4) F(1) 3.535(8) 65502
C(6) O(5) 3.467(10) 75502
C(7) F(2) 3.227(8) 65502
C(8) F(2) 3.172(8) 65502
C(9) F(2) 3.490(8) 65502
C(13) C(39) 3.446(12) 55401
C(15) F(4) 3.177(11) 65502
C(16) F(2) 3.554(9) 65502
C(16) F(4) 3.401(10) 65502
C(20) O(8) 3.346(9) 64602
C(21) O(8) 3.109(8) 64602
C(22) O(4) 3.077(9) .
C(24) F(6) 3.277(9) .
C(25) F(6) 3.583(10) .
C(25) F(20) 3.456(8) 64502
C(26) F(9) 3.180(10) 64502
C(26) F(20) 3.457(9) 64502
C(26) C(88) 3.587(13) 65401
C(27) C(88) 3.549(12) 65401
C(28) F(6) 3.307(9) .
C(30) O(4) 3.363(8) .
C(30) O(5) 3.375(9) .
C(35) C(53) 3.376(10) 65501
C(38) O(1) 3.473(9) 65502
C(38) C(80) 3.527(11) .
C(39) C(13) 3.446(12) 55601
C(41) F(21) 3.381(9) 65501
C(45) O(5) 3.401(9) .
C(46) F(16) 3.526(8) 65501
C(46) F(21) 3.428(8) 65501
C(46) O(10) 3.460(8) 65501
C(47) O(5) 3.313(10) .
C(47) C(69) 3.545(10) 65501
C(50) F(7) 3.251(9) 64602
C(53) C(35) 3.376(10) 45501
C(54) F(7) 3.227(8) 64602
C(54) F(19) 3.336(9) 64602
C(55) F(19) 3.456(8) 64602
C(56) C(130) 3.561(13) 65501
C(58) F(4) 3.384(9) 65502
C(60) F(16) 3.148(8) .
C(61) O(5) 3.582(17) .
C(63) F(5) 3.385(14) 75502
C(65) F(1) 3.537(8) .
C(66) O(10) 3.294(8) .
C(67) F(1) 3.396(9) .
C(68) O(9) 3.433(9) 64602
C(68) C(81) 3.476(10) 64602
C(69) O(11) 3.483(8) 54602
C(69) C(47) 3.545(10) 45501
C(73) F(20) 3.569(9) 64602
C(73) O(8) 3.502(9) 64602
C(73) O(9) 3.581(9) 64602
C(78) F(4) 3.283(10) 65502
C(78) F(6) 3.585(11) 65502
C(80) O(1) 3.482(9) 65502
C(80) C(38) 3.527(11) .
C(81) C(68) 3.476(10) 65602
C(82) O(10) 3.522(8) .
C(83) O(13) 3.431(9) 65501
C(85) F(19) 3.571(9) 54602
C(86) O(12) 3.056(8) .
C(87) F(9) 3.423(9) 54602
C(87) F(19) 3.515(9) 54602
C(87) O(11) 3.593(9) .
C(88) O(11) 3.459(9) .
C(88) C(1) 3.480(12) 45601
C(88) C(26) 3.587(13) 45601
C(88) C(27) 3.549(12) 45601
C(90) O(6) 3.400(9) 65602
C(92) F(5) 3.267(10) 65502
C(104) F(5) 3.181(9) 65502
C(104) F(6) 3.518(9) 65502
C(130) C(56) 3.561(13) 45501
C(135) F(20) 3.423(14) 54602
C(139) O(10) 3.555(14) .
S(2) H(2) 3.589 .
S(2) H(9) 3.160 74502
S(2) H(19) 3.549 .
S(2) H(53) 3.426 64602
S(2) H(60) 3.398 .
S(2) H(85) 3.154 .
S(3) H(4) 3.320 65602
S(3) H(42) 3.134 65602
S(4) H(3) 3.302 65602
S(4) H(29) 3.479 45501
S(4) H(72) 3.360 .
S(4) H(88) 3.179 .
F(1) H(25) 2.905 64502
F(1) H(37) 3.025 .
F(1) H(38) 2.767 .
F(2) H(10) 3.577 64502
F(2) H(15) 2.986 64502
F(2) H(25) 2.877 64502
F(2) H(45) 3.549 64502
F(3) H(10) 3.593 64502
F(3) H(37) 3.507 .
F(3) H(38) 3.559 .
F(3) H(80) 3.481 54602
F(4) H(14) 2.532 64502
F(4) H(15) 2.994 64502
F(4) H(34) 2.835 64502
F(4) H(45) 2.625 64502
F(5) H(9) 3.083 74502
F(5) H(14) 3.317 64502
F(5) H(34) 3.268 64502
F(5) H(55) 2.776 64502
F(5) H(56) 2.622 64502
F(5) H(76) 2.863 74502
F(5) H(77) 3.310 74502
F(5) H(78) 3.458 74502
F(6) H(34) 3.102 64502
F(6) H(45) 2.976 64502
F(6) H(56) 2.684 64502
F(6) H(73) 3.208 .
F(7) H(3) 2.946 65602
F(7) H(4) 2.900 65602
F(7) H(31) 3.064 55602
F(7) H(40) 3.572 55602
F(7) H(48) 3.278 55602
F(9) H(21) 3.368 65502
F(9) H(22) 2.469 65502
F(9) H(48) 3.438 55602
F(9) H(50) 3.055 55602
F(16) H(28) 3.308 45501
F(16) H(29) 2.962 45501
F(16) H(36) 3.109 .
F(16) H(74) 3.496 65502
F(19) H(4) 2.743 65602
F(19) H(5) 2.986 65602
F(19) H(48) 2.994 55602
F(19) H(50) 2.884 55602
F(19) H(82) 3.127 55602
F(20) H(21) 2.818 65502
F(20) H(22) 2.811 65502
F(20) H(39) 3.547 65602
F(20) H(42) 3.072 65602
F(20) H(50) 3.100 55602
F(20) H(82) 2.514 55602
F(21) H(28) 2.721 45501
F(21) H(29) 2.822 45501
F(21) H(31) 2.938 55602
F(21) H(69) 3.525 .
F(21) H(70) 3.319 .
F(21) H(71) 3.594 .
O(1) H(25) 3.362 64502
O(1) H(26) 2.709 64502
O(1) H(45) 3.576 64502
O(1) H(46) 2.614 64502
O(2) H(30) 3.519 .
O(2) H(37) 2.813 .
O(3) H(45) 3.252 64502
O(4) H(19) 2.373 .
O(4) H(53) 3.439 64602
O(4) H(60) 3.179 .
O(4) H(85) 2.282 .
O(5) H(1) 3.162 .
O(5) H(2) 2.963 .
O(5) H(9) 2.633 74502
O(5) H(60) 2.572 .
O(5) H(62) 2.854 .
O(5) H(63) 3.249 .
O(5) H(73) 3.548 .
O(5) H(85) 3.147 .
O(6) H(2) 3.577 .
O(6) H(9) 2.805 74502
O(6) H(14) 3.466 64502
O(6) H(52) 3.134 64602
O(6) H(53) 2.469 64602
O(7) H(4) 2.836 65602
O(8) H(4) 3.041 65602
O(8) H(5) 3.525 65602
O(8) H(17) 2.928 65602
O(8) H(18) 2.459 65602
O(8) H(42) 2.560 65602
O(8) H(79) 3.163 65501
O(9) H(21) 3.577 65502
O(9) H(39) 2.735 65602
O(9) H(42) 3.007 65602
O(10) H(24) 3.194 45501
O(10) H(29) 2.524 45501
O(10) H(50) 3.516 .
O(10) H(66) 2.659 .
O(10) H(71) 3.443 .
O(10) H(72) 2.854 .
O(10) H(88) 3.052 .
O(11) H(3) 2.829 65602
O(11) H(6) 3.503 45601
O(11) H(40) 2.578 55602
O(11) H(50) 3.594 .
O(11) H(51) 3.433 .
O(11) H(69) 2.808 .
O(11) H(72) 2.935 .
O(12) H(3) 2.985 65602
O(12) H(4) 3.369 65602
O(12) H(49) 2.328 .
O(12) H(66) 3.543 .
O(12) H(88) 2.417 .
O(13) H(33) 2.967 45501
O(13) H(67) 3.585 45501
O(13) H(68) 2.597 45501
O(14) H(13) 3.332 65501
O(14) H(23) 3.112 .
O(14) H(60) 2.972 .
C(1) H(2) 3.332 75502
C(1) H(38) 2.864 65502
C(1) H(40) 3.517 65502
C(1) H(51) 2.793 65401
C(1) H(52) 3.102 65401
C(2) H(38) 2.968 65502
C(2) H(40) 3.580 65502
C(2) H(51) 2.760 65401
C(3) H(51) 3.570 65401
C(6) H(52) 3.243 65401
C(11) H(27) 3.186 55401
C(12) H(27) 3.094 55401
C(13) H(27) 3.167 55401
C(13) H(43) 3.355 55401
C(13) H(44) 3.310 55401
C(13) H(54) 3.556 55401
C(14) H(27) 3.342 55401
C(14) H(54) 3.076 55401
C(14) H(64) 3.376 45501
C(14) H(76) 3.420 45501
C(15) H(27) 3.375 55401
C(15) H(64) 3.550 45501
C(15) H(76) 3.088 45501
C(16) H(27) 3.290 55401
C(17) H(30) 3.544 .
C(19) H(35) 3.582 .
C(19) H(83) 3.343 65501
C(20) H(41) 3.139 .
C(20) H(42) 3.479 .
C(20) H(79) 3.446 54602
C(20) H(83) 3.449 65501
C(21) H(79) 3.314 54602
C(23) H(25) 3.342 64502
C(24) H(45) 3.156 64502
C(26) H(50) 3.560 65401
C(26) H(51) 3.236 65401
C(27) H(51) 3.180 65401
C(27) H(73) 3.307 .
C(27) H(75) 3.301 .
C(29) H(14) 3.340 64502
C(29) H(34) 3.292 64502
C(29) H(45) 3.366 64502
C(29) H(56) 3.289 64502
C(30) H(78) 3.168 .
C(35) H(32) 3.044 65501
C(36) H(32) 3.064 65501
C(37) H(46) 3.292 .
C(37) H(61) 3.577 75502
C(38) H(43) 3.253 65602
C(38) H(46) 2.935 .
C(38) H(47) 3.132 .
C(38) H(61) 2.951 75502
C(38) H(74) 3.236 75502
C(39) H(18) 3.318 65602
C(39) H(81) 3.292 65501
C(41) H(43) 3.230 65602
C(41) H(44) 3.588 65602
C(41) H(47) 2.964 .
C(41) H(74) 3.010 75502
C(45) H(32) 2.870 65501
C(45) H(63) 3.558 .
C(46) H(47) 3.271 .
C(46) H(71) 3.480 65501
C(47) H(6) 3.400 74502
C(47) H(40) 3.417 65501
C(48) H(16) 3.236 .
C(48) H(58) 3.288 .
C(49) H(32) 2.961 65501
C(50) H(40) 3.390 65501
C(50) H(49) 3.163 64602
C(51) H(69) 3.505 54602
C(51) H(80) 3.219 54602
C(53) H(24) 3.253 45501
C(53) H(77) 3.402 45501
C(54) H(49) 3.179 64602
C(56) H(79) 3.577 65501
C(56) H(81) 2.766 65501
C(57) H(23) 3.324 .
C(57) H(56) 3.352 64502
C(58) H(58) 3.358 .
C(59) H(16) 2.888 .
C(59) H(39) 3.532 65602
C(59) H(58) 3.530 .
C(61) H(26) 3.353 74502
C(62) H(1) 3.478 .
C(62) H(13) 3.408 65501
C(62) H(37) 3.326 65501
C(62) H(60) 3.346 .
C(63) H(1) 3.383 .
C(63) H(14) 3.250 65501
C(63) H(55) 3.135 65501
C(63) H(59) 3.475 .
C(63) H(60) 3.461 .
C(64) H(16) 3.104 .
C(65) H(63) 3.490 45501
C(67) H(2) 3.041 45501
C(67) H(6) 3.435 64502
C(67) H(7) 3.480 64502
C(67) H(80) 3.267 54602
C(68) H(47) 3.174 64602
C(68) H(70) 3.522 54602
C(69) H(2) 3.155 45501
C(69) H(3) 3.567 45501
C(69) H(6) 3.506 64502
C(69) H(7) 3.533 64502
C(69) H(69) 3.117 54602
C(69) H(80) 2.977 54602
C(71) H(17) 3.054 .
C(71) H(70) 3.457 54602
C(71) H(79) 3.310 54602
C(73) H(17) 3.152 .
C(73) H(70) 3.264 54602
C(73) H(79) 3.006 54602
C(74) H(12) 2.892 55601
C(74) H(28) 3.153 64602
C(74) H(46) 3.541 64602
C(74) H(47) 3.284 64602
C(75) H(12) 3.071 55601
C(75) H(28) 3.362 64602
C(76) H(12) 2.893 55601
C(76) H(28) 3.215 64602
C(77) H(16) 3.186 .
C(77) H(58) 3.274 .
C(78) H(20) 3.252 65502
C(80) H(20) 3.462 65502
C(80) H(26) 3.480 .
C(80) H(39) 3.043 65602
C(80) H(43) 3.355 65602
C(81) H(39) 2.831 65602
C(81) H(43) 3.438 65602
C(81) H(57) 3.540 .
C(83) H(84) 3.141 65501
C(84) H(75) 3.522 45601
C(86) H(3) 3.589 65602
C(86) H(4) 3.290 65602
C(87) H(22) 2.922 45601
C(88) H(6) 3.286 45601
C(88) H(22) 3.034 45601
C(88) H(23) 2.931 45601
C(89) H(6) 3.355 45601
C(89) H(23) 3.236 45601
C(89) H(75) 3.373 45601
C(90) H(18) 3.335 65602
C(90) H(19) 3.395 65602
C(91) H(13) 3.249 55601
C(91) H(75) 3.318 45601
C(92) H(77) 3.042 45501
C(95) H(29) 3.209 45501
C(95) H(31) 3.541 55602
C(102) H(4) 3.523 65602
C(102) H(21) 3.589 65502
C(102) H(22) 3.175 65502
C(102) H(50) 3.190 55602
C(102) H(82) 3.334 55602
C(104) H(73) 3.360 65502
C(130) H(18) 3.310 55602
C(130) H(33) 3.198 45501
C(130) H(42) 3.493 55602
C(135) H(16) 3.575 45501
C(135) H(17) 3.547 45501
C(135) H(35) 3.274 45501
C(135) H(68) 3.427 45501
C(136) H(40) 3.463 55602
C(136) H(68) 3.521 45501
C(139) H(35) 3.525 45501
C(139) H(68) 3.409 45501
H(1) O(5) 3.162 .
H(1) C(62) 3.478 .
H(1) C(63) 3.383 .
H(1) H(32) 2.807 65501
H(1) H(63) 2.800 .
H(1) H(77) 2.978 .
H(1) H(78) 3.284 .
H(2) S(2) 3.589 .
H(2) O(5) 2.963 .
H(2) O(6) 3.577 .
H(2) C(1) 3.332 74502
H(2) C(67) 3.041 65501
H(2) C(69) 3.155 65501
H(2) H(6) 2.648 74502
H(2) H(9) 3.405 74502
H(2) H(38) 2.837 65501
H(2) H(40) 3.026 65501
H(2) H(63) 3.241 .
H(3) S(4) 3.302 64602
H(3) F(7) 2.946 64602
H(3) O(11) 2.829 64602
H(3) O(12) 2.985 64602
H(3) C(69) 3.567 65501
H(3) C(86) 3.589 64602
H(3) H(6) 3.143 74502
H(3) H(40) 2.971 65501
H(3) H(49) 2.725 64602
H(4) S(3) 3.320 64602
H(4) F(7) 2.900 64602
H(4) F(19) 2.743 64602
H(4) O(7) 2.836 64602
H(4) O(8) 3.041 64602
H(4) O(12) 3.369 64602
H(4) C(86) 3.290 64602
H(4) C(102) 3.523 64602
H(4) H(49) 2.803 64602
H(5) F(19) 2.986 64602
H(5) O(8) 3.525 64602
H(5) H(83) 3.351 65501
H(6) O(11) 3.503 65401
H(6) C(47) 3.400 75502
H(6) C(67) 3.435 65502
H(6) C(69) 3.506 65502
H(6) C(88) 3.286 65401
H(6) C(89) 3.355 65401
H(6) H(2) 2.648 75502
H(6) H(3) 3.143 75502
H(6) H(38) 2.764 65502
H(6) H(40) 2.914 65502
H(6) H(51) 2.765 65401
H(6) H(52) 2.877 65401
H(7) C(67) 3.480 65502
H(7) C(69) 3.533 65502
H(7) H(38) 2.908 65502
H(7) H(40) 3.033 65502
H(7) H(51) 2.765 65401
H(7) H(69) 3.126 65401
H(7) H(80) 3.543 65401
H(8) H(55) 3.107 65501
H(8) H(78) 3.311 .
H(9) S(2) 3.160 75502
H(9) F(5) 3.083 75502
H(9) O(5) 2.633 75502
H(9) O(6) 2.805 75502
H(9) H(2) 3.405 75502
H(9) H(52) 3.166 65401
H(9) H(62) 3.447 75502
H(10) F(2) 3.577 65502
H(10) F(3) 3.593 65502
H(10) H(27) 3.320 55401
H(10) H(33) 3.405 55401
H(10) H(81) 3.420 65401
H(11) H(27) 3.524 55401
H(11) H(33) 3.478 55401
H(12) C(74) 2.892 55401
H(12) C(75) 3.071 55401
H(12) C(76) 2.893 55401
H(12) H(43) 2.490 55401
H(12) H(44) 2.509 55401
H(12) H(54) 3.359 55401
H(13) O(14) 3.332 45501
H(13) C(62) 3.408 45501
H(13) C(91) 3.249 55401
H(13) H(44) 3.168 55401
H(13) H(54) 2.462 55401
H(13) H(61) 3.220 45501
H(13) H(64) 2.926 45501
H(13) H(76) 3.007 45501
H(14) F(4) 2.532 65502
H(14) F(5) 3.317 65502
H(14) O(6) 3.466 65502
H(14) C(29) 3.340 65502
H(14) C(63) 3.250 45501
H(14) H(64) 3.307 45501
H(14) H(76) 2.339 45501
H(15) F(2) 2.986 65502
H(15) F(4) 2.994 65502
H(15) H(45) 3.474 .
H(16) C(48) 3.236 .
H(16) C(59) 2.888 .
H(16) C(64) 3.104 .
H(16) C(77) 3.186 .
H(16) C(135) 3.575 65501
H(16) H(30) 3.364 .
H(16) H(35) 2.642 .
H(16) H(41) 3.458 .
H(16) H(83) 3.003 65501
H(16) H(84) 3.254 65501
H(17) O(8) 2.928 64602
H(17) C(71) 3.054 .
H(17) C(73) 3.152 .
H(17) C(135) 3.547 65501
H(17) H(41) 2.393 .
H(17) H(42) 2.582 .
H(17) H(79) 3.058 54602
H(17) H(80) 3.568 54602
H(17) H(83) 3.189 65501
H(17) H(84) 3.260 65501
H(18) O(8) 2.459 64602
H(18) C(39) 3.318 64602
H(18) C(90) 3.335 64602
H(18) C(130) 3.310 54602
H(18) H(27) 3.548 64602
H(18) H(53) 3.578 64602
H(18) H(79) 2.784 54602
H(18) H(80) 3.414 54602
H(18) H(81) 3.220 54602
H(19) S(2) 3.549 .
H(19) O(4) 2.373 .
H(19) C(90) 3.395 64602
H(19) H(27) 3.430 64602
H(19) H(53) 3.010 64602
H(20) C(78) 3.252 64502
H(20) C(80) 3.462 64502
H(20) H(45) 2.671 64502
H(20) H(46) 3.088 64502
H(21) F(9) 3.368 64502
H(21) F(20) 2.818 64502
H(21) O(9) 3.577 64502
H(21) C(102) 3.589 64502
H(21) H(39) 3.080 55401
H(22) F(9) 2.469 64502
H(22) F(20) 2.811 64502
H(22) C(87) 2.922 65401
H(22) C(88) 3.034 65401
H(22) C(102) 3.175 64502
H(22) H(50) 2.674 65401
H(22) H(51) 2.836 65401
H(22) H(75) 3.546 .
H(23) O(14) 3.112 .
H(23) C(57) 3.324 .
H(23) C(88) 2.931 65401
H(23) C(89) 3.236 65401
H(23) H(51) 2.687 65401
H(23) H(52) 3.244 65401
H(23) H(73) 3.151 .
H(23) H(75) 2.748 .
H(23) H(78) 3.500 .
H(24) O(10) 3.194 65501
H(24) C(53) 3.253 65501
H(24) H(32) 2.960 65501
H(24) H(66) 3.033 65501
H(24) H(83) 3.210 65501
H(25) F(1) 2.905 65502
H(25) F(2) 2.877 65502
H(25) O(1) 3.362 65502
H(25) C(23) 3.342 65502
H(25) H(46) 3.345 .
H(26) O(1) 2.709 65502
H(26) C(61) 3.353 75502
H(26) C(80) 3.480 .
H(26) H(43) 2.804 65602
H(26) H(44) 3.375 65602
H(26) H(46) 2.697 .
H(26) H(47) 3.435 .
H(26) H(61) 2.507 75502
H(26) H(74) 3.299 75502
H(27) C(11) 3.186 55601
H(27) C(12) 3.094 55601
H(27) C(13) 3.167 55601
H(27) C(14) 3.342 55601
H(27) C(15) 3.375 55601
H(27) C(16) 3.290 55601
H(27) H(10) 3.320 55601
H(27) H(11) 3.524 55601
H(27) H(18) 3.548 65602
H(27) H(19) 3.430 65602
H(27) H(81) 3.298 65501
H(28) F(16) 3.308 65501
H(28) F(21) 2.721 65501
H(28) C(74) 3.153 65602
H(28) C(75) 3.362 65602
H(28) C(76) 3.215 65602
H(28) H(43) 2.750 65602
H(28) H(44) 2.807 65602
H(28) H(47) 3.172 .
H(28) H(74) 2.912 75502
H(29) S(4) 3.479 65501
H(29) F(16) 2.962 65501
H(29) F(21) 2.822 65501
H(29) O(10) 2.524 65501
H(29) C(95) 3.209 65501
H(29) H(71) 3.038 65501
H(30) O(2) 3.519 .
H(30) C(17) 3.544 .
H(30) H(16) 3.364 .
H(30) H(58) 2.667 .
H(31) F(7) 3.064 54602
H(31) F(21) 2.938 54602
H(31) C(95) 3.541 54602
H(31) H(69) 3.365 54602
H(31) H(70) 3.384 54602
H(31) H(80) 3.537 54602
H(32) C(35) 3.044 45501
H(32) C(36) 3.064 45501
H(32) C(45) 2.870 45501
H(32) C(49) 2.961 45501
H(32) H(1) 2.807 45501
H(32) H(24) 2.960 45501
H(32) H(77) 3.164 45501
H(33) O(13) 2.967 65501
H(33) C(130) 3.198 65501
H(33) H(10) 3.405 55601
H(33) H(11) 3.478 55601
H(33) H(79) 3.437 65501
H(33) H(81) 2.351 65501
H(34) F(4) 2.835 65502
H(34) F(5) 3.268 65502
H(34) F(6) 3.102 65502
H(34) C(29) 3.292 65502
H(35) C(19) 3.582 .
H(35) C(135) 3.274 65501
H(35) C(139) 3.525 65501
H(35) H(16) 2.642 .
H(35) H(71) 3.113 65501
H(35) H(83) 3.200 65501
H(35) H(84) 2.769 65501
H(36) F(16) 3.109 .
H(37) F(1) 3.025 .
H(37) F(3) 3.507 .
H(37) O(2) 2.813 .
H(37) C(62) 3.326 45501
H(37) H(63) 3.088 45501
H(37) H(64) 2.868 45501
H(37) H(77) 3.381 45501
H(38) F(1) 2.767 .
H(38) F(3) 3.559 .
H(38) C(1) 2.864 64502
H(38) C(2) 2.968 64502
H(38) H(2) 2.837 45501
H(38) H(6) 2.764 64502
H(38) H(7) 2.908 64502
H(38) H(63) 3.368 45501
H(39) F(20) 3.547 64602
H(39) O(9) 2.735 64602
H(39) C(59) 3.532 64602
H(39) C(80) 3.043 64602
H(39) C(81) 2.831 64602
H(39) H(21) 3.080 55601
H(39) H(46) 3.125 64602
H(39) H(47) 2.768 64602
H(40) F(7) 3.572 54602
H(40) O(11) 2.578 54602
H(40) C(1) 3.517 64502
H(40) C(2) 3.580 64502
H(40) C(47) 3.417 45501
H(40) C(50) 3.390 45501
H(40) C(136) 3.463 54602
H(40) H(2) 3.026 45501
H(40) H(3) 2.971 45501
H(40) H(6) 2.914 64502
H(40) H(7) 3.033 64502
H(40) H(69) 2.676 54602
H(40) H(80) 3.181 54602
H(41) C(20) 3.139 .
H(41) H(16) 3.458 .
H(41) H(17) 2.393 .
H(41) H(79) 3.194 54602
H(41) H(80) 3.395 54602
H(41) H(84) 3.435 65501
H(42) S(3) 3.134 64602
H(42) F(20) 3.072 64602
H(42) O(8) 2.560 64602
H(42) O(9) 3.007 64602
H(42) C(20) 3.479 .
H(42) C(130) 3.493 54602
H(42) H(17) 2.582 .
H(42) H(70) 3.469 54602
H(42) H(79) 2.624 54602
H(43) C(13) 3.355 55601
H(43) C(38) 3.253 64602
H(43) C(41) 3.230 64602
H(43) C(80) 3.355 64602
H(43) C(81) 3.438 64602
H(43) H(12) 2.490 55601
H(43) H(26) 2.804 64602
H(43) H(28) 2.750 64602
H(43) H(46) 2.811 64602
H(43) H(47) 2.969 64602
H(44) C(13) 3.310 55601
H(44) C(41) 3.588 64602
H(44) H(12) 2.509 55601
H(44) H(13) 3.168 55601
H(44) H(26) 3.375 64602
H(44) H(28) 2.807 64602
H(44) H(74) 3.439 45601
H(44) H(75) 3.554 45601
H(45) F(2) 3.549 65502
H(45) F(4) 2.625 65502
H(45) F(6) 2.976 65502
H(45) O(1) 3.576 65502
H(45) O(3) 3.252 65502
H(45) C(24) 3.156 65502
H(45) C(29) 3.366 65502
H(45) H(15) 3.474 .
H(45) H(20) 2.671 65502
H(46) O(1) 2.614 65502
H(46) C(37) 3.292 .
H(46) C(38) 2.935 .
H(46) C(74) 3.541 65602
H(46) H(20) 3.088 65502
H(46) H(25) 3.345 .
H(46) H(26) 2.697 .
H(46) H(39) 3.125 65602
H(46) H(43) 2.811 65602
H(47) C(38) 3.132 .
H(47) C(41) 2.964 .
H(47) C(46) 3.271 .
H(47) C(68) 3.174 65602
H(47) C(74) 3.284 65602
H(47) H(26) 3.435 .
H(47) H(28) 3.172 .
H(47) H(39) 2.768 65602
H(47) H(43) 2.969 65602
H(47) H(71) 3.103 65501
H(48) F(7) 3.278 54602
H(48) F(9) 3.438 54602
H(48) F(19) 2.994 54602
H(49) O(12) 2.328 .
H(49) C(50) 3.163 65602
H(49) C(54) 3.179 65602
H(49) H(3) 2.725 65602
H(49) H(4) 2.803 65602
H(50) F(9) 3.055 54602
H(50) F(19) 2.884 54602
H(50) F(20) 3.100 54602
H(50) O(10) 3.516 .
H(50) O(11) 3.594 .
H(50) C(26) 3.560 45601
H(50) C(102) 3.190 54602
H(50) H(22) 2.674 45601
H(50) H(72) 3.203 .
H(50) H(82) 3.291 .
H(51) O(11) 3.433 .
H(51) C(1) 2.793 45601
H(51) C(2) 2.760 45601
H(51) C(3) 3.570 45601
H(51) C(26) 3.236 45601
H(51) C(27) 3.180 45601
H(51) H(6) 2.765 45601
H(51) H(7) 2.765 45601
H(51) H(22) 2.836 45601
H(51) H(23) 2.687 45601
H(52) O(6) 3.134 65602
H(52) C(1) 3.102 45601
H(52) C(6) 3.243 45601
H(52) H(6) 2.877 45601
H(52) H(9) 3.166 45601
H(52) H(23) 3.244 45601
H(53) S(2) 3.426 65602
H(53) O(4) 3.439 65602
H(53) O(6) 2.469 65602
H(53) H(18) 3.578 65602
H(53) H(19) 3.010 65602
H(54) C(13) 3.556 55601
H(54) C(14) 3.076 55601
H(54) H(12) 3.359 55601
H(54) H(13) 2.462 55601
H(55) F(5) 2.776 65502
H(55) C(63) 3.135 45501
H(55) H(8) 3.107 45501
H(55) H(76) 3.398 45501
H(55) H(77) 2.459 45501
H(55) H(78) 3.120 45501
H(56) F(5) 2.622 65502
H(56) F(6) 2.684 65502
H(56) C(29) 3.289 65502
H(56) C(57) 3.352 65502
H(56) H(73) 2.599 65502
H(56) H(74) 3.284 65502
H(57) C(81) 3.540 .
H(58) C(48) 3.288 .
H(58) C(58) 3.358 .
H(58) C(59) 3.530 .
H(58) C(77) 3.274 .
H(58) H(30) 2.667 .
H(59) C(63) 3.475 .
H(59) H(78) 2.613 .
H(60) S(2) 3.398 .
H(60) O(4) 3.179 .
H(60) O(5) 2.572 .
H(60) O(14) 2.972 .
H(60) C(62) 3.346 .
H(60) C(63) 3.461 .
H(60) H(63) 3.091 .
H(60) H(78) 2.857 .
H(61) C(37) 3.577 74502
H(61) C(38) 2.951 74502
H(61) H(13) 3.220 65501
H(61) H(26) 2.507 74502
H(62) O(5) 2.854 .
H(62) H(9) 3.447 74502
H(63) O(5) 3.249 .
H(63) C(45) 3.558 .
H(63) C(65) 3.490 65501
H(63) H(1) 2.800 .
H(63) H(2) 3.241 .
H(63) H(37) 3.088 65501
H(63) H(38) 3.368 65501
H(63) H(60) 3.091 .
H(64) C(14) 3.376 65501
H(64) C(15) 3.550 65501
H(64) H(13) 2.926 65501
H(64) H(14) 3.307 65501
H(64) H(37) 2.868 65501
H(66) O(10) 2.659 .
H(66) O(12) 3.543 .
H(66) H(24) 3.033 45501
H(67) O(13) 3.585 65501
H(67) H(84) 2.751 65501
H(68) O(13) 2.597 65501
H(68) C(135) 3.427 65501
H(68) C(136) 3.521 65501
H(68) C(139) 3.409 65501
H(68) H(71) 3.563 65501
H(68) H(79) 3.388 65501
H(68) H(81) 3.358 65501
H(68) H(84) 2.672 65501
H(69) F(21) 3.525 .
H(69) O(11) 2.808 .
H(69) C(51) 3.505 55602
H(69) C(69) 3.117 55602
H(69) H(7) 3.126 45601
H(69) H(31) 3.365 55602
H(69) H(40) 2.676 55602
H(70) F(21) 3.319 .
H(70) C(68) 3.522 55602
H(70) C(71) 3.457 55602
H(70) C(73) 3.264 55602
H(70) H(31) 3.384 55602
H(70) H(42) 3.469 55602
H(71) F(21) 3.594 .
H(71) O(10) 3.443 .
H(71) C(46) 3.480 45501
H(71) H(29) 3.038 45501
H(71) H(35) 3.113 45501
H(71) H(47) 3.103 45501
H(71) H(68) 3.563 45501
H(72) S(4) 3.360 .
H(72) O(10) 2.854 .
H(72) O(11) 2.935 .
H(72) H(50) 3.203 .
H(73) F(6) 3.208 .
H(73) O(5) 3.548 .
H(73) C(27) 3.307 .
H(73) C(104) 3.360 64502
H(73) H(23) 3.151 .
H(73) H(56) 2.599 64502
H(74) F(16) 3.496 64502
H(74) C(38) 3.236 74502
H(74) C(41) 3.010 74502
H(74) H(26) 3.299 74502
H(74) H(28) 2.912 74502
H(74) H(44) 3.439 65401
H(74) H(56) 3.284 64502
H(75) C(27) 3.301 .
H(75) C(84) 3.522 65401
H(75) C(89) 3.373 65401
H(75) C(91) 3.318 65401
H(75) H(22) 3.546 .
H(75) H(23) 2.748 .
H(75) H(44) 3.554 65401
H(76) F(5) 2.863 75502
H(76) C(14) 3.420 65501
H(76) C(15) 3.088 65501
H(76) H(13) 3.007 65501
H(76) H(14) 2.339 65501
H(76) H(55) 3.398 65501
H(77) F(5) 3.310 75502
H(77) C(53) 3.402 65501
H(77) C(92) 3.042 65501
H(77) H(1) 2.978 .
H(77) H(32) 3.164 65501
H(77) H(37) 3.381 65501
H(77) H(55) 2.459 65501
H(78) F(5) 3.458 75502
H(78) C(30) 3.168 .
H(78) H(1) 3.284 .
H(78) H(8) 3.311 .
H(78) H(23) 3.500 .
H(78) H(55) 3.120 65501
H(78) H(59) 2.613 .
H(78) H(60) 2.857 .
H(79) O(8) 3.163 45501
H(79) C(20) 3.446 55602
H(79) C(21) 3.314 55602
H(79) C(56) 3.577 45501
H(79) C(71) 3.310 55602
H(79) C(73) 3.006 55602
H(79) H(17) 3.058 55602
H(79) H(18) 2.784 55602
H(79) H(33) 3.437 45501
H(79) H(41) 3.194 55602
H(79) H(42) 2.624 55602
H(79) H(68) 3.388 45501
H(80) F(3) 3.481 55602
H(80) C(51) 3.219 55602
H(80) C(67) 3.267 55602
H(80) C(69) 2.977 55602
H(80) H(7) 3.543 45601
H(80) H(17) 3.568 55602
H(80) H(18) 3.414 55602
H(80) H(31) 3.537 55602
H(80) H(40) 3.181 55602
H(80) H(41) 3.395 55602
H(81) C(39) 3.292 45501
H(81) C(56) 2.766 45501
H(81) H(10) 3.420 45601
H(81) H(18) 3.220 55602
H(81) H(27) 3.298 45501
H(81) H(33) 2.351 45501
H(81) H(68) 3.358 45501
H(82) F(19) 3.127 54602
H(82) F(20) 2.514 54602
H(82) C(102) 3.334 54602
H(82) H(50) 3.291 .
H(83) C(19) 3.343 45501
H(83) C(20) 3.449 45501
H(83) H(5) 3.351 45501
H(83) H(16) 3.003 45501
H(83) H(17) 3.189 45501
H(83) H(24) 3.210 45501
H(83) H(35) 3.200 45501
H(84) C(83) 3.141 45501
H(84) H(16) 3.254 45501
H(84) H(17) 3.260 45501
H(84) H(35) 2.769 45501
H(84) H(41) 3.435 45501
H(84) H(67) 2.751 45501
H(84) H(68) 2.672 45501
H(85) S(2) 3.154 .
H(85) O(4) 2.282 .
H(85) O(5) 3.147 .
H(88) S(4) 3.179 .
H(88) O(10) 3.052 .
H(88) O(12) 2.417 .

loop_
_geom_hbond_atom_site_label_D
_geom_hbond_atom_site_label_H
_geom_hbond_atom_site_label_A
_geom_hbond_distance_DA
_geom_hbond_distance_DH
_geom_hbond_distance_HA
_geom_hbond_angle_DHA
_geom_hbond_publ_flag
N(1) H(88) O(12) 2.924(7) 0.950 2.417 113.2 no
N(5) H(85) O(4) 2.834(7) 0.950 2.282 116.3 no
N(8) H(86) O(2) 2.983(7) 0.950 2.316 126.7 no
N(9) H(87) O(9) 3.074(7) 0.950 2.300 138.2 no

loop_
_geom_torsion_atom_site_label_1
_geom_torsion_atom_site_label_2
_geom_torsion_atom_site_label_3
_geom_torsion_atom_site_label_4
_geom_torsion
O(3) Cu(2) N(5) C(30) 72.2(8)
O(3) Cu(2) N(5) C(31) -153.4(6)
N(5) Cu(2) O(3) S(1) 174.3(5)
O(3) Cu(2) N(6) C(18) -109.2(5)
O(3) Cu(2) N(6) C(22) 71.4(5)
N(6) Cu(2) O(3) S(1) 69.8(4)
O(3) Cu(2) N(7) C(24) 17.6(5)
O(3) Cu(2) N(7) C(28) -163.7(5)
N(7) Cu(2) O(3) S(1) -111.3(4)
O(3) Cu(2) N(8) C(9) -125.2(3)
O(3) Cu(2) N(8) C(17) 101.9(4)
N(8) Cu(2) O(3) S(1) -9.7(4)
N(5) Cu(2) N(6) C(18) 87.8(5)
N(5) Cu(2) N(6) C(22) -91.6(5)
N(6) Cu(2) N(5) C(30) 176.7(4)
N(6) Cu(2) N(5) C(31) -48.9(4)
N(5) Cu(2) N(7) C(24) -179.4(5)
N(5) Cu(2) N(7) C(28) -0.8(5)
N(7) Cu(2) N(5) C(30) -3.4(4)
N(7) Cu(2) N(5) C(31) 131.0(4)
N(5) Cu(2) N(8) C(9) 53.5(4)
N(5) Cu(2) N(8) C(17) -79.3(4)
N(8) Cu(2) N(5) C(30) -103.8(4)
N(8) Cu(2) N(5) C(31) 30.6(4)
N(6) Cu(2) N(7) C(24) -178(3)
N(6) Cu(2) N(7) C(28) 1(3)
N(7) Cu(2) N(6) C(18) 87(3)
N(7) Cu(2) N(6) C(22) -93(3)
N(6) Cu(2) N(8) C(9) 144.6(4)
N(6) Cu(2) N(8) C(17) 11.7(4)
N(8) Cu(2) N(6) C(18) -8.2(4)
N(8) Cu(2) N(6) C(22) 172.4(5)
N(7) Cu(2) N(8) C(9) -31.1(4)
N(7) Cu(2) N(8) C(17) -163.9(4)
N(8) Cu(2) N(7) C(24) -84.2(5)
N(8) Cu(2) N(7) C(28) 94.5(5)
O(7) Cu(3) N(1) C(66) 82.9(7)
O(7) Cu(3) N(1) C(99) -141.6(5)
N(1) Cu(3) O(7) S(3) 171.8(4)
O(7) Cu(3) N(2) C(79) -104.9(5)
O(7) Cu(3) N(2) C(86) 71.9(5)
N(2) Cu(3) O(7) S(3) 67.9(3)
O(7) Cu(3) N(4) C(60) 22.0(5)
O(7) Cu(3) N(4) C(82) -166.3(4)
N(4) Cu(3) O(7) S(3) -105.9(3)
O(7) Cu(3) N(9) C(42) -137.2(3)
O(7) Cu(3) N(9) C(83) 91.0(4)
N(9) Cu(3) O(7) S(3) -11.4(3)
N(1) Cu(3) N(2) C(79) 94.5(5)
N(1) Cu(3) N(2) C(86) -88.7(5)
N(2) Cu(3) N(1) C(66) -174.2(4)
N(2) Cu(3) N(1) C(99) -38.7(4)
N(1) Cu(3) N(4) C(60) -177.9(5)
N(1) Cu(3) N(4) C(82) -6.2(4)
N(4) Cu(3) N(1) C(66) -1.5(4)
N(4) Cu(3) N(1) C(99) 134.0(4)
N(1) Cu(3) N(9) C(42) 41.7(4)
N(1) Cu(3) N(9) C(83) -90.1(4)
N(9) Cu(3) N(1) C(66) -94.0(4)
N(9) Cu(3) N(1) C(99) 41.5(4)
N(2) Cu(3) N(4) C(60) -100.4(19)
N(2) Cu(3) N(4) C(82) 71.4(19)
N(4) Cu(3) N(2) C(79) 18(2)
N(4) Cu(3) N(2) C(86) -165.5(16)
N(2) Cu(3) N(9) C(42) 135.6(4)
N(2) Cu(3) N(9) C(83) 3.9(4)
N(9) Cu(3) N(2) C(79) -2.7(5)
N(9) Cu(3) N(2) C(86) 174.1(5)
N(4) Cu(3) N(9) C(42) -41.8(4)
N(4) Cu(3) N(9) C(83) -173.5(4)
N(9) Cu(3) N(4) C(60) -80.3(5)
N(9) Cu(3) N(4) C(82) 91.5(4)
O(1) S(1) O(3) Cu(2) 120.5(3)
O(1) S(1) C(23) F(1) -63.9(6)
O(1) S(1) C(23) F(2) 58.3(6)
O(1) S(1) C(23) F(3) 179.5(5)
O(2) S(1) O(3) Cu(2) -17.8(4)
O(2) S(1) C(23) F(1) 60.9(6)
O(2) S(1) C(23) F(2) -177.0(5)
O(2) S(1) C(23) F(3) -55.8(6)
O(3) S(1) C(23) F(1) 179.5(5)
O(3) S(1) C(23) F(2) -58.3(6)
O(3) S(1) C(23) F(3) 62.9(6)
C(23) S(1) O(3) Cu(2) -130.8(4)
O(4) S(2) C(29) F(4) -54.9(9)
O(4) S(2) C(29) F(5) -178.9(7)
O(4) S(2) C(29) F(6) 66.9(10)
O(5) S(2) C(29) F(4) -173.4(7)
O(5) S(2) C(29) F(5) 62.6(8)
O(5) S(2) C(29) F(6) -51.6(10)
O(6) S(2) C(29) F(4) 67.1(9)
O(6) S(2) C(29) F(5) -57.0(9)
O(6) S(2) C(29) F(6) -171.1(8)
O(8) S(3) O(7) Cu(3) -91.9(4)
O(9) S(3) O(7) Cu(3) 46.3(4)
O(7) S(3) C(102) F(9) -52.6(6)
O(7) S(3) C(102) F(19) 66.4(6)
O(7) S(3) C(102) F(20) -170.2(5)
C(102) S(3) O(7) Cu(3) 158.0(3)
O(8) S(3) C(102) F(9) -170.1(5)
O(8) S(3) C(102) F(19) -51.2(6)
O(8) S(3) C(102) F(20) 72.3(6)
O(9) S(3) C(102) F(9) 66.1(6)
O(9) S(3) C(102) F(19) -175.0(5)
O(9) S(3) C(102) F(20) -51.5(6)
O(10) S(4) C(95) F(7) -177.3(5)
O(10) S(4) C(95) F(16) -53.5(6)
O(10) S(4) C(95) F(21) 63.6(5)
O(11) S(4) C(95) F(7) 60.3(6)
O(11) S(4) C(95) F(16) -175.9(5)
O(11) S(4) C(95) F(21) -58.8(5)
O(12) S(4) C(95) F(7) -59.1(6)
O(12) S(4) C(95) F(16) 64.7(5)
O(12) S(4) C(95) F(21) -178.2(4)
C(136) O(13) C(139) C(135) -179.2(12)
C(139) O(13) C(136) C(130) -177.5(11)
C(61) O(14) C(62) C(63) 172.3(9)
C(62) O(14) C(61) C(57) 178.1(10)
Cu(3) N(1) C(66) C(82) 8.1(6)
Cu(3) N(1) C(99) C(43) -65.7(7)
Cu(3) N(1) C(99) C(72) 108.9(6)
C(66) N(1) C(99) C(43) 66.9(8)
C(66) N(1) C(99) C(72) -118.5(6)
C(99) N(1) C(66) C(82) -126.9(6)
Cu(3) N(2) C(79) C(56) 177.6(5)
Cu(3) N(2) C(79) C(83) 0.8(8)
Cu(3) N(2) C(86) C(90) -178.1(5)
C(79) N(2) C(86) C(90) -1.3(10)
C(86) N(2) C(79) C(56) 0.7(10)
C(86) N(2) C(79) C(83) -176.1(5)
Cu(3) N(4) C(60) C(104) 172.3(5)
Cu(3) N(4) C(82) C(53) -171.8(5)
Cu(3) N(4) C(82) C(66) 13.1(7)
C(60) N(4) C(82) C(53) 0.3(7)
C(60) N(4) C(82) C(66) -174.8(6)
C(82) N(4) C(60) C(104) 0.9(10)
Cu(2) N(5) C(30) C(28) 6.6(6)
Cu(2) N(5) C(31) C(32) -67.1(7)
Cu(2) N(5) C(31) C(36) 110.9(5)
C(30) N(5) C(31) C(32) 64.9(8)
C(30) N(5) C(31) C(36) -117.1(6)
C(31) N(5) C(30) C(28) -129.1(5)
Cu(2) N(6) C(18) C(17) 2.6(8)
Cu(2) N(6) C(18) C(19) -176.6(5)
Cu(2) N(6) C(22) C(21) 178.5(5)
C(18) N(6) C(22) C(21) -0.9(10)
C(22) N(6) C(18) C(17) -178.0(6)
C(22) N(6) C(18) C(19) 2.8(9)
Cu(2) N(7) C(24) C(25) 175.3(5)
Cu(2) N(7) C(28) C(27) -173.2(6)
Cu(2) N(7) C(28) C(30) 5.0(8)
C(24) N(7) C(28) C(27) 5.6(10)
C(24) N(7) C(28) C(30) -176.3(6)
C(28) N(7) C(24) C(25) -3.3(10)
Cu(2) N(8) C(9) C(8) 102.8(5)
Cu(2) N(8) C(9) C(10) -68.9(6)
Cu(2) N(8) C(17) C(18) -13.5(6)
C(9) N(8) C(17) C(18) -135.9(6)
C(17) N(8) C(9) C(8) -133.7(6)
C(17) N(8) C(9) C(10) 54.5(9)
Cu(3) N(9) C(42) C(44) -63.9(6)
Cu(3) N(9) C(42) C(64) 114.1(5)
Cu(3) N(9) C(83) C(79) -4.5(6)
C(42) N(9) C(83) C(79) -131.2(6)
C(83) N(9) C(42) C(44) 61.7(8)
C(83) N(9) C(42) C(64) -120.4(6)
C(2) C(1) C(6) C(5) 3.5(12)
C(6) C(1) C(2) C(3) -3.6(12)
C(1) C(2) C(3) C(4) 2.2(10)
C(1) C(2) C(3) C(7) -179.5(7)
C(2) C(3) C(4) C(5) -0.8(9)
C(2) C(3) C(4) C(10) -176.8(6)
C(2) C(3) C(7) C(8) 179.9(5)
C(4) C(3) C(7) C(8) -1.8(10)
C(7) C(3) C(4) C(5) -179.1(6)
C(7) C(3) C(4) C(10) 4.8(10)
C(3) C(4) C(5) C(6) 0.6(10)
C(3) C(4) C(10) C(9) -3.1(9)
C(3) C(4) C(10) C(32) 179.1(6)
C(5) C(4) C(10) C(9) -179.0(6)
C(5) C(4) C(10) C(32) 3.2(10)
C(10) C(4) C(5) C(6) 176.7(6)
C(4) C(5) C(6) C(1) -1.9(11)
C(3) C(7) C(8) C(9) -2.8(10)
C(3) C(7) C(8) C(11) 176.6(6)
C(7) C(8) C(9) N(8) -167.1(6)
C(7) C(8) C(9) C(10) 4.6(10)
C(7) C(8) C(11) C(12) 55.9(9)
C(7) C(8) C(11) C(16) -122.7(8)
C(9) C(8) C(11) C(12) -124.7(7)
C(9) C(8) C(11) C(16) 56.7(9)
C(11) C(8) C(9) N(8) 13.5(9)
C(11) C(8) C(9) C(10) -174.8(6)
N(8) C(9) C(10) C(4) 169.8(6)
N(8) C(9) C(10) C(32) -12.4(10)
C(8) C(9) C(10) C(4) -1.7(9)
C(8) C(9) C(10) C(32) 176.1(6)
C(4) C(10) C(32) C(31) -106.1(8)
C(4) C(10) C(32) C(33) 73.6(8)
C(9) C(10) C(32) C(31) 76.2(9)
C(9) C(10) C(32) C(33) -104.1(8)
C(8) C(11) C(12) C(13) -179.5(7)
C(8) C(11) C(16) C(15) -179.8(5)
C(12) C(11) C(16) C(15) 1.5(11)
C(16) C(11) C(12) C(13) -0.9(11)
C(11) C(12) C(13) C(14) -1.6(13)
C(12) C(13) C(14) C(15) 3.4(14)
C(13) C(14) C(15) C(16) -2.8(14)
C(14) C(15) C(16) C(11) 0.3(9)
N(8) C(17) C(18) N(6) 8.6(8)
N(8) C(17) C(18) C(19) -172.1(6)
N(6) C(18) C(19) C(20) -3.4(10)
C(17) C(18) C(19) C(20) 177.3(6)
C(18) C(19) C(20) C(21) 2.1(11)
C(19) C(20) C(21) C(22) -0.3(9)
C(20) C(21) C(22) N(6) -0.3(8)
N(7) C(24) C(25) C(26) -0.3(9)
C(24) C(25) C(26) C(27) 1.8(13)
C(25) C(26) C(27) C(28) 0.2(10)
C(26) C(27) C(28) N(7) -4.0(12)
C(26) C(27) C(28) C(30) 177.9(7)
N(7) C(28) C(30) N(5) -7.8(8)
C(27) C(28) C(30) N(5) 170.4(6)
N(5) C(31) C(32) C(10) -0.7(10)
N(5) C(31) C(32) C(33) 179.7(6)
N(5) C(31) C(36) C(35) -175.3(6)
N(5) C(31) C(36) C(49) 5.0(9)
C(32) C(31) C(36) C(35) 2.7(10)
C(32) C(31) C(36) C(49) -177.1(6)
C(36) C(31) C(32) C(10) -178.5(6)
C(36) C(31) C(32) C(33) 1.8(10)
C(10) C(32) C(33) C(34) 176.9(6)
C(10) C(32) C(33) C(37) -1.8(10)
C(31) C(32) C(33) C(34) -3.4(10)
C(31) C(32) C(33) C(37) 177.9(6)
C(32) C(33) C(34) C(35) 0.7(10)
C(32) C(33) C(34) C(46) 179.0(6)
C(32) C(33) C(37) C(38) -179.9(5)
C(34) C(33) C(37) C(38) 1.4(10)
C(37) C(33) C(34) C(35) 179.5(6)
C(37) C(33) C(34) C(46) -2.3(10)
C(33) C(34) C(35) C(36) 4.0(11)
C(33) C(34) C(46) C(41) -0.0(10)
C(35) C(34) C(46) C(41) 178.2(7)
C(46) C(34) C(35) C(36) -174.3(7)
C(34) C(35) C(36) C(31) -5.6(10)
C(34) C(35) C(36) C(49) 174.2(6)
C(31) C(36) C(49) C(45) 56.1(9)
C(31) C(36) C(49) C(55) -128.9(7)
C(35) C(36) C(49) C(45) -123.6(7)
C(35) C(36) C(49) C(55) 51.3(10)
C(33) C(37) C(38) C(41) 1.8(11)
C(37) C(38) C(41) C(46) -4.1(11)
C(56) C(39) C(90) C(86) -0.3(9)
C(90) C(39) C(56) C(79) -0.2(8)
C(48) C(40) C(65) C(67) 178.2(7)
C(65) C(40) C(48) C(64) -177.1(6)
C(48) C(40) C(70) C(44) 4.4(9)
C(48) C(40) C(70) C(51) -179.4(6)
C(70) C(40) C(48) C(64) -3.0(10)
C(65) C(40) C(70) C(44) 178.7(6)
C(65) C(40) C(70) C(51) -5.1(9)
C(70) C(40) C(65) C(67) 4.2(10)
C(38) C(41) C(46) C(34) 3.3(11)
N(9) C(42) C(44) C(43) -7.6(9)
N(9) C(42) C(44) C(70) 173.2(6)
N(9) C(42) C(64) C(48) -171.9(5)
N(9) C(42) C(64) C(77) 12.4(9)
C(44) C(42) C(64) C(48) 6.1(9)
C(44) C(42) C(64) C(77) -169.6(6)
C(64) C(42) C(44) C(43) 174.4(5)
C(64) C(42) C(44) C(70) -4.7(9)
C(44) C(43) C(52) C(71) 8.2(9)
C(44) C(43) C(52) C(75) -177.8(5)
C(52) C(43) C(44) C(42) -105.2(7)
C(52) C(43) C(44) C(70) 74.0(7)
C(44) C(43) C(99) N(1) -11.3(10)
C(44) C(43) C(99) C(72) 174.4(6)
C(99) C(43) C(44) C(42) 79.2(8)
C(99) C(43) C(44) C(70) -101.6(8)
C(52) C(43) C(99) N(1) 173.3(5)
C(52) C(43) C(99) C(72) -1.0(10)
C(99) C(43) C(52) C(71) -176.0(6)
C(99) C(43) C(52) C(75) -2.0(9)
C(42) C(44) C(70) C(40) -0.6(10)
C(42) C(44) C(70) C(51) -176.5(6)
C(43) C(44) C(70) C(40) -179.8(4)
C(43) C(44) C(70) C(51) 4.3(10)
C(47) C(45) C(49) C(36) 177.8(6)
C(47) C(45) C(49) C(55) 2.8(10)
C(49) C(45) C(47) C(50) -3.1(11)
C(45) C(47) C(50) C(54) 2.4(12)
C(40) C(48) C(64) C(42) -2.3(10)
C(40) C(48) C(64) C(77) 173.6(6)
C(36) C(49) C(55) C(54) -177.0(6)
C(45) C(49) C(55) C(54) -1.9(11)
C(47) C(50) C(54) C(55) -1.5(11)
C(69) C(51) C(70) C(40) 2.4(10)
C(69) C(51) C(70) C(44) 178.5(6)
C(70) C(51) C(69) C(67) 1.2(10)
C(43) C(52) C(71) C(73) 175.3(6)
C(43) C(52) C(75) C(74) -176.6(6)
C(43) C(52) C(75) C(76) 3.4(9)
C(71) C(52) C(75) C(74) -2.4(9)
C(71) C(52) C(75) C(76) 177.6(6)
C(75) C(52) C(71) C(73) 1.3(10)
C(82) C(53) C(92) C(104) 0.3(9)
C(92) C(53) C(82) N(4) -0.9(10)
C(92) C(53) C(82) C(66) 174.0(7)
C(50) C(54) C(55) C(49) 1.3(11)
C(39) C(56) C(79) N(2) -0.0(10)
C(39) C(56) C(79) C(83) 176.8(6)
C(77) C(58) C(78) C(80) -1.1(11)
C(78) C(58) C(77) C(59) 2.3(10)
C(78) C(58) C(77) C(64) -169.6(6)
C(77) C(59) C(81) C(80) 0.2(8)
C(81) C(59) C(77) C(58) -1.9(10)
C(81) C(59) C(77) C(64) 170.0(6)
N(4) C(60) C(104) C(92) -1.5(11)
C(42) C(64) C(77) C(58) -134.6(6)
C(42) C(64) C(77) C(59) 53.7(9)
C(48) C(64) C(77) C(58) 49.6(9)
C(48) C(64) C(77) C(59) -122.1(7)
C(40) C(65) C(67) C(69) -0.4(8)
N(1) C(66) C(82) N(4) -14.0(8)
N(1) C(66) C(82) C(53) 171.0(6)
C(65) C(67) C(69) C(51) -2.3(11)
C(73) C(68) C(74) C(75) -0.0(10)
C(74) C(68) C(73) C(71) -1.2(11)
C(52) C(71) C(73) C(68) 0.6(10)
C(76) C(72) C(84) C(85) -124.7(7)
C(76) C(72) C(84) C(91) 57.4(10)
C(84) C(72) C(76) C(75) -179.2(6)
C(76) C(72) C(99) N(1) -171.9(6)
C(76) C(72) C(99) C(43) 2.5(10)
C(99) C(72) C(76) C(75) -1.0(10)
C(84) C(72) C(99) N(1) 6.3(9)
C(84) C(72) C(99) C(43) -179.3(6)
C(99) C(72) C(84) C(85) 57.1(9)
C(99) C(72) C(84) C(91) -120.8(7)
C(68) C(74) C(75) C(52) 1.8(10)
C(68) C(74) C(75) C(76) -178.2(7)
C(52) C(75) C(76) C(72) -2.0(10)
C(74) C(75) C(76) C(72) 178.1(6)
C(58) C(78) C(80) C(81) -0.7(12)
N(2) C(79) C(83) N(9) 2.9(8)
C(56) C(79) C(83) N(9) -174.0(5)
C(78) C(80) C(81) C(59) 1.1(11)
C(72) C(84) C(85) C(87) -174.0(6)
C(72) C(84) C(91) C(89) 175.2(6)
C(85) C(84) C(91) C(89) -2.8(11)
C(91) C(84) C(85) C(87) 4.0(10)
C(84) C(85) C(87) C(88) -2.9(11)
N(2) C(86) C(90) C(39) 1.1(10)
C(85) C(87) C(88) C(89) 0.5(10)
C(87) C(88) C(89) C(91) 0.9(12)
C(88) C(89) C(91) C(84) 0.3(9)
C(53) C(92) C(104) C(60) 0.9(12)
